data_4117290
loop_
_publ_author_name
'Felicitas Lips'
'Ma\/lgorzata Ho\/ly\'nska'
'Rodolphe Cl\'erac'
'Uwe Linne'
'Inga Schellenberg'
'Rainer P\"ottgen'
'Florian Weigend'
'Stefanie Dehnen'

_publ_section_title
;
 Doped Semimetal Clusters: Ternary, Intermetalloid Anions [Ln@Sn7Bi7]4-
 and [Ln@Sn4Bi9]4- (Ln = La, Ce) with Adjustable Magnetic Properties
;
_journal_name_full 'Journal of the American Chemical Society'
_journal_page_first 1181
_journal_page_last 1191
_journal_paper_doi 10.1021/ja209226b
_journal_volume 134
_journal_year 2012
_chemical_formula_moiety '4(C18 H36 K N2 O6), 0.39(Sn7 Bi7), 0.61(Sn4 Bi9), 0.7(C2H8N2)'
_chemical_formula_sum 'C73.4 H145.5 Bi8.22 Ce K4 N9.4 O24 Sn5.17'
_chemical_formula_weight 4171.85
_space_group_IT_number 14
_symmetry_cell_setting monoclinic
_symmetry_space_group_name_Hall '-P 2ybc'
_symmetry_space_group_name_H-M 'P 1 21/c 1'
_atom_sites_solution_hydrogens geom
_atom_sites_solution_primary direct
_atom_sites_solution_secondary difmap
_audit_creation_method SHELXL-97
_cell_angle_alpha 90.00
_cell_angle_beta 118.34(3)
_cell_angle_gamma 90.00
_cell_formula_units_Z 4
_cell_length_a 28.489(6)
_cell_length_b 16.305(3)
_cell_length_c 29.025(6)
_cell_measurement_reflns_used 27935
_cell_measurement_temperature 100(2)
_cell_measurement_theta_max 27.20
_cell_measurement_theta_min 4.56
_cell_volume 11867(5)
_computing_structure_refinement 'SHELXL-97 (Sheldrick, 1997)'
_computing_structure_solution 'SHELXS-97 (Sheldrick, 1990)'
_diffrn_ambient_temperature 100(2)
_diffrn_measured_fraction_theta_full 0.995
_diffrn_measured_fraction_theta_max 0.995
_diffrn_measurement_device_type IPDS2t
_diffrn_measurement_method /w
_diffrn_radiation_monochromator graphite
_diffrn_radiation_source 'fine-focus sealed tube'
_diffrn_radiation_type MoK\a
_diffrn_radiation_wavelength 0.71073
_diffrn_reflns_av_R_equivalents 0.1220
_diffrn_reflns_av_sigmaI/netI 0.1043
_diffrn_reflns_limit_h_max 33
_diffrn_reflns_limit_h_min -33
_diffrn_reflns_limit_k_max 18
_diffrn_reflns_limit_k_min -19
_diffrn_reflns_limit_l_max 32
_diffrn_reflns_limit_l_min -34
_diffrn_reflns_number 72645
_diffrn_reflns_theta_full 25.00
_diffrn_reflns_theta_max 25.00
_diffrn_reflns_theta_min 1.48
_exptl_absorpt_coefficient_mu 13.781
_exptl_absorpt_correction_T_max 0.551
_exptl_absorpt_correction_T_min 0.226
_exptl_absorpt_correction_type numerical
_exptl_absorpt_process_details 'Stoe X-area ver. 1.54'
_exptl_crystal_colour black
_exptl_crystal_density_diffrn 2.335
_exptl_crystal_description 'rhombus-like plate'
_exptl_crystal_F_000 7674
_exptl_crystal_size_max 0.21
_exptl_crystal_size_mid 0.06
_exptl_crystal_size_min 0.03
_refine_diff_density_max 2.89
_refine_diff_density_min -4.62
_refine_diff_density_rms 0.75
_refine_ls_extinction_method none
_refine_ls_goodness_of_fit_ref 1.037
_refine_ls_hydrogen_treatment constr
_refine_ls_matrix_type full
_refine_ls_number_parameters 1070
_refine_ls_number_reflns 20802
_refine_ls_number_restraints 181
_refine_ls_restrained_S_all 1.036
_refine_ls_R_factor_all 0.1230
_refine_ls_R_factor_gt 0.0759
_refine_ls_shift/su_max 0.009
_refine_ls_shift/su_mean 0.000
_refine_ls_structure_factor_coef Fsqd
_refine_ls_weighting_details 'calc w=1/[\s^2^(Fo^2^)+(0.1296P)^2^] where P=(Fo^2^+2Fc^2^)/3'
_refine_ls_weighting_scheme calc
_refine_ls_wR_factor_gt 0.1867
_refine_ls_wR_factor_ref 0.2247
_reflns_number_gt 13922
_reflns_number_total 20802
_reflns_threshold_expression >2sigma(I)
_cod_data_source_file ja209226b_si_003.cif
_cod_data_source_block ceab
_cod_original_cell_volume 11867(4)
_cod_original_sg_symbol_H-M 'P 21/c'
_cod_original_formula_sum 'C73.40 H145.50 Bi8.22 Ce K4 N9.40 O24 Sn5.17'
_cod_database_code 4117290

loop_
_symmetry_equiv_pos_as_xyz
'x, y, z'
'-x, y+1/2, -z+1/2'
'-x, -y, -z'
'x, -y-1/2, z-1/2'

loop_
_atom_site_label
_atom_site_type_symbol
_atom_site_fract_x
_atom_site_fract_y
_atom_site_fract_z
_atom_site_U_iso_or_equiv
_atom_site_adp_type
_atom_site_occupancy
_atom_site_symmetry_multiplicity
_atom_site_calc_flag
_atom_site_refinement_flags
_atom_site_disorder_assembly
_atom_site_disorder_group
Bi1A Bi 0.86886(7) 0.86880(15) 0.57910(9) 0.0772(6) Uani 0.50 1 d P . .
Bi1B Bi 0.6992(6) 1.0208(7) 0.4277(7) 0.104(4) Uani 0.11 1 d P . .
Bi2 Bi 0.87387(10) 0.78134(16) 0.58895(11) 0.0926(8) Uani 0.50 1 d P . .
Bi3 Bi 0.87855(10) 0.95509(17) 0.57687(12) 0.0992(8) Uani 0.50 1 d P . .
Bi4 Bi 0.78322(4) 1.02483(5) 0.57683(4) 0.0459(2) Uani 0.60 1 d P . .
Sn4 Sn 0.78322(4) 1.02483(5) 0.57683(4) 0.0459(2) Uani 0.40 1 d P . .
Bi5 Bi 0.75776(6) 1.08110(8) 0.47051(6) 0.0635(4) Uani 0.30 1 d P . .
Sn5 Sn 0.75776(6) 1.08110(8) 0.47051(6) 0.0635(4) Uani 0.70 1 d P . .
Bi6 Bi 0.84239(4) 0.97981(6) 0.46690(5) 0.0648(3) Uani 0.90 1 d P . .
Sn6 Sn 0.84239(4) 0.97981(6) 0.46690(5) 0.0648(3) Uani 0.10 1 d P . .
Bi7 Bi 0.79841(4) 0.82983(6) 0.39996(4) 0.0464(2) Uani 0.40 1 d P . .
Sn7 Sn 0.79841(4) 0.82983(6) 0.39996(4) 0.0464(2) Uani 0.60 1 d P . .
Bi8 Bi 0.83212(3) 0.71082(5) 0.48726(4) 0.0566(2) Uani 0.90 1 d P . .
Sn8 Sn 0.83212(3) 0.71082(5) 0.48726(4) 0.0566(2) Uani 0.10 1 d P . .
Bi9 Bi 0.74028(5) 0.65508(7) 0.50122(5) 0.0498(3) Uani 0.30 1 d P . .
Sn9 Sn 0.74028(5) 0.65508(7) 0.50122(5) 0.0498(3) Uani 0.70 1 d P . .
Bi10 Bi 0.77462(4) 0.75496(6) 0.59715(3) 0.0443(2) Uani 0.60 1 d P . .
Sn10 Sn 0.77462(4) 0.75496(6) 0.59715(3) 0.0443(2) Uani 0.40 1 d P . .
Bi11 Bi 0.70379(5) 0.90311(6) 0.57415(4) 0.0481(3) Uani 0.40 1 d P . .
Sn11 Sn 0.70379(5) 0.90311(6) 0.57415(4) 0.0481(3) Uani 0.60 1 d P . .
Bi12 Bi 0.62548(4) 0.89049(6) 0.46405(4) 0.0393(2) Uani 0.30 1 d P . .
Sn12 Sn 0.62548(4) 0.89049(6) 0.46405(4) 0.0393(2) Uani 0.70 1 d P . .
Bi13 Bi 0.64856(3) 0.73993(4) 0.41991(3) 0.03105(17) Uani 0.81 1 d P . .
Sn13 Sn 0.64856(3) 0.73993(4) 0.41991(3) 0.03105(17) Uani 0.09 1 d P . .
Bi14 Bi 0.68332(4) 0.84550(6) 0.35629(4) 0.0386(2) Uani 0.30 1 d P . .
Sn14 Sn 0.68332(4) 0.84550(6) 0.35629(4) 0.0386(2) Uani 0.70 1 d P . .
Bi15 Bi 0.66047(4) 0.99542(5) 0.40103(4) 0.0391(2) Uani 0.81 1 d P . .
Sn15 Sn 0.66047(4) 0.99542(5) 0.40103(4) 0.0391(2) Uani 0.09 1 d P . .
Ce1 Ce 0.75435(4) 0.86734(6) 0.48959(4) 0.0314(2) Uani 1 1 d . . .
K1 K 0.62606(15) 0.4081(2) 0.26327(15) 0.0340(8) Uani 1 1 d . . .
K2 K 0.52161(15) 0.3302(2) 0.44604(15) 0.0334(8) Uani 1 1 d . . .
K3 K 0.99000(19) 0.3631(3) 0.6303(2) 0.0605(13) Uani 1 1 d . . .
K4 K 0.8290(2) 0.3708(4) 0.7676(2) 0.0632(13) Uani 1 1 d . . .
O1 O 0.4376(5) 0.3526(7) 0.4733(5) 0.042(3) Uani 1 1 d . . .
O2 O 0.5060(5) 0.1641(7) 0.4214(5) 0.039(3) Uani 1 1 d . . .
O3 O 0.5635(5) 0.4599(7) 0.4135(5) 0.040(3) Uani 1 1 d . . .
O4 O 0.6116(5) 0.2282(7) 0.4737(5) 0.042(3) Uani 1 1 d . . .
O5 O 0.5809(5) 0.5673(8) 0.2453(6) 0.046(3) Uani 1 1 d . . .
O6 O 0.5478(5) 0.3808(7) 0.5476(5) 0.043(3) Uani 1 1 d . . .
O7 O 0.4689(5) 0.3865(8) 0.3403(5) 0.047(3) Uani 1 1 d . . .
O8 O 0.5156(5) 0.4289(7) 0.2288(5) 0.038(3) Uani 1 1 d . . .
O9 O 0.6991(6) 0.4462(8) 0.2260(6) 0.051(3) Uani 1 1 d . . .
O10 O 0.6407(6) 0.2691(8) 0.3255(6) 0.055(4) Uani 1 1 d . . .
O11 O 0.9977(11) 0.411(3) 0.5406(12) 0.174(12) Uani 1 1 d DU A .
O12 O 0.6920(5) 0.4144(9) 0.3736(5) 0.049(3) Uani 1 1 d . . .
O13 O 0.7844(7) 0.4190(12) 0.6625(7) 0.078(5) Uani 1 1 d D . .
O14 O 0.6138(8) 0.3389(11) 0.1713(7) 0.076(5) Uani 1 1 d . . .
O15 O 0.9193(11) 0.4873(16) 0.6295(9) 0.122(9) Uani 1 1 d D A .
O16 O 0.8979(11) 0.4997(18) 0.8107(11) 0.146(8) Uani 1 1 d D . .
O17 O 0.7321(11) 0.4002(19) 0.7745(12) 0.141(8) Uani 1 1 d D . .
O18 O 1.0867(10) 0.3569(16) 0.6269(13) 0.142(12) Uani 1 1 d D A .
O19 O 0.8295(10) 0.2593(13) 0.6974(9) 0.116(7) Uani 1 1 d D . .
O20 O 0.7883(13) 0.2788(16) 0.8190(13) 0.160(10) Uani 1 1 d D . .
O21 O 0.9133(10) 0.2430(19) 0.5870(15) 0.173(15) Uani 1 1 d D A .
O22 O 0.9931(10) 0.2283(16) 0.6930(12) 0.166(13) Uani 1 1 d D A .
O23 O 0.9306(9) 0.3383(14) 0.8435(14) 0.143(10) Uani 1 1 d D . .
O24 O 1.0282(12) 0.480(2) 0.7155(12) 0.193(15) Uani 1 1 d DU A .
N1 N 0.4094(6) 0.2725(9) 0.3732(6) 0.042(4) Uani 1 1 d . . .
N2 N 0.6310(7) 0.3947(9) 0.5179(7) 0.043(4) Uani 1 1 d . . .
N3 N 0.6972(7) 0.5486(9) 0.3086(7) 0.049(4) Uani 1 1 d . . .
N4 N 0.5557(8) 0.2679(11) 0.2202(8) 0.060(5) Uani 1 1 d . . .
N5 N 0.7789(11) 0.5370(19) 0.7384(11) 0.157(11) Uani 1 1 d D . .
N6 N 0.8675(12) 0.1948(19) 0.8017(13) 0.132(8) Uani 1 1 d DU . .
N7 N 0.8917(11) 0.3997(19) 0.5304(10) 0.120(10) Uani 1 1 d DU A .
N8 N 1.0903(12) 0.3366(19) 0.7317(12) 0.151(10) Uani 1 1 d DU A .
C1 C 0.4962(8) 0.5053(12) 0.2026(9) 0.050(5) Uani 1 1 d . . .
H1A H 0.4584 0.5123 0.1940 0.060 Uiso 1 1 calc R . .
H1B H 0.4983 0.5057 0.1696 0.060 Uiso 1 1 calc R . .
C2 C 0.5284(7) 0.5738(12) 0.2367(9) 0.046(5) Uani 1 1 d . . .
H2A H 0.5130 0.6269 0.2196 0.056 Uiso 1 1 calc R . .
H2B H 0.5279 0.5718 0.2705 0.056 Uiso 1 1 calc R . .
C3 C 0.5931(9) 0.4311(11) 0.5768(8) 0.052(5) Uani 1 1 d . . .
H3A H 0.6017 0.4315 0.6141 0.062 Uiso 1 1 calc R . .
H3B H 0.5854 0.4881 0.5635 0.062 Uiso 1 1 calc R . .
C4 C 0.6146(9) 0.6309(10) 0.2814(8) 0.046(5) Uani 1 1 d . . .
H4A H 0.6173 0.6225 0.3164 0.055 Uiso 1 1 calc R . .
H4B H 0.5989 0.6857 0.2685 0.055 Uiso 1 1 calc R . .
C5 C 0.6192(7) 0.4872(11) 0.4441(9) 0.044(5) Uani 1 1 d . . .
H5A H 0.6224 0.5453 0.4362 0.053 Uiso 1 1 calc R . .
H5B H 0.6424 0.4539 0.4347 0.053 Uiso 1 1 calc R . .
C6 C 0.5512(8) 0.1233(11) 0.4216(8) 0.042(4) Uani 1 1 d . . .
H6A H 0.5560 0.1426 0.3918 0.051 Uiso 1 1 calc R . .
H6B H 0.5452 0.0633 0.4182 0.051 Uiso 1 1 calc R . .
C7 C 0.4103(7) 0.1803(11) 0.3758(8) 0.040(4) Uani 1 1 d . . .
H7A H 0.3774 0.1587 0.3460 0.049 Uiso 1 1 calc R . .
H7B H 0.4102 0.1631 0.4085 0.049 Uiso 1 1 calc R . .
C8 C 0.5010(8) 0.4037(11) 0.5532(8) 0.043(5) Uani 1 1 d . . .
H8A H 0.5113 0.4077 0.5909 0.052 Uiso 1 1 calc R . .
H8B H 0.4882 0.4584 0.5373 0.052 Uiso 1 1 calc R . .
C9 C 0.3904(7) 0.3030(11) 0.4453(8) 0.039(4) Uani 1 1 d . . .
H9A H 0.3621 0.3231 0.4530 0.047 Uiso 1 1 calc R . .
H9B H 0.3986 0.2456 0.4576 0.047 Uiso 1 1 calc R . .
C10 C 0.6009(8) 0.1431(11) 0.4733(8) 0.044(5) Uani 1 1 d . . .
H10A H 0.5946 0.1293 0.5032 0.053 Uiso 1 1 calc R . .
H10B H 0.6316 0.1106 0.4765 0.053 Uiso 1 1 calc R . .
C11 C 0.4601(9) 0.3473(11) 0.5296(8) 0.047(5) Uani 1 1 d . . .
H11A H 0.4321 0.3586 0.5397 0.056 Uiso 1 1 calc R . .
H11B H 0.4740 0.2913 0.5415 0.056 Uiso 1 1 calc R . .
C12 C 0.3714(8) 0.3056(12) 0.3893(9) 0.047(5) Uani 1 1 d . . .
H12A H 0.3632 0.3632 0.3773 0.057 Uiso 1 1 calc R . .
H12B H 0.3377 0.2740 0.3716 0.057 Uiso 1 1 calc R . .
C13 C 0.4582(8) 0.1430(10) 0.3744(8) 0.041(4) Uani 1 1 d . . .
H13A H 0.4543 0.0826 0.3714 0.049 Uiso 1 1 calc R . .
H13B H 0.4606 0.1637 0.3435 0.049 Uiso 1 1 calc R . .
C14 C 0.4105(8) 0.3825(14) 0.3142(10) 0.058(6) Uani 1 1 d . . .
H14A H 0.3959 0.3961 0.2767 0.069 Uiso 1 1 calc R . .
H14B H 0.3965 0.4229 0.3302 0.069 Uiso 1 1 calc R . .
C15 C 0.6602(8) 0.2482(11) 0.5173(8) 0.047(5) Uani 1 1 d . . .
H15A H 0.6895 0.2158 0.5171 0.056 Uiso 1 1 calc R . .
H15B H 0.6587 0.2357 0.5500 0.056 Uiso 1 1 calc R . .
C16 C 0.3932(8) 0.2981(11) 0.3198(8) 0.045(5) Uani 1 1 d . . .
H16A H 0.3538 0.2953 0.2995 0.054 Uiso 1 1 calc R . .
H16B H 0.4077 0.2586 0.3039 0.054 Uiso 1 1 calc R . .
C17 C 0.6415(8) 0.3968(13) 0.5715(8) 0.047(5) Uani 1 1 d . . .
H17A H 0.6732 0.4316 0.5921 0.057 Uiso 1 1 calc R . .
H17B H 0.6498 0.3407 0.5862 0.057 Uiso 1 1 calc R . .
C18 C 0.4872(8) 0.4604(12) 0.3283(8) 0.046(5) Uani 1 1 d . . .
H18A H 0.4715 0.5081 0.3372 0.055 Uiso 1 1 calc R . .
H18B H 0.4758 0.4626 0.2904 0.055 Uiso 1 1 calc R . .
C19 C 0.6683(8) 0.6258(11) 0.2852(9) 0.047(5) Uani 1 1 d . . .
H19A H 0.6646 0.6316 0.2497 0.057 Uiso 1 1 calc R . .
H19B H 0.6900 0.6725 0.3065 0.057 Uiso 1 1 calc R . .
C20 C 0.5446(7) 0.4641(14) 0.3577(8) 0.045(5) Uani 1 1 d . . .
H20A H 0.5571 0.5159 0.3494 0.054 Uiso 1 1 calc R . .
H20B H 0.5600 0.4181 0.3471 0.054 Uiso 1 1 calc R . .
C21 C 0.4806(8) 0.3667(14) 0.2008(10) 0.062(6) Uani 1 1 d . . .
H21A H 0.4715 0.3709 0.1635 0.075 Uiso 1 1 calc R . .
H21B H 0.4473 0.3727 0.2033 0.075 Uiso 1 1 calc R . .
C22 C 0.6700(8) 0.3383(11) 0.5147(9) 0.048(5) Uani 1 1 d . . .
H22A H 0.7058 0.3517 0.5435 0.057 Uiso 1 1 calc R . .
H22B H 0.6706 0.3491 0.4814 0.057 Uiso 1 1 calc R . .
C23 C 0.7548(16) 0.549(2) 0.6812(12) 0.157(11) Uani 1 1 d DU . .
H23A H 0.7527 0.6083 0.6737 0.189 Uiso 1 1 calc R . .
H23B H 0.7179 0.5271 0.6645 0.189 Uiso 1 1 calc R . .
C24 C 0.5044(9) 0.2853(12) 0.2212(10) 0.057(6) Uani 1 1 d . . .
H24A H 0.4781 0.2426 0.2003 0.069 Uiso 1 1 calc R . .
H24B H 0.5109 0.2805 0.2577 0.069 Uiso 1 1 calc R . .
C25 C 0.6362(8) 0.4778(11) 0.5006(7) 0.040(4) Uani 1 1 d . . .
H25A H 0.6150 0.5161 0.5098 0.048 Uiso 1 1 calc R . .
H25B H 0.6740 0.4947 0.5206 0.048 Uiso 1 1 calc R . .
C26 C 0.6530(12) 0.3533(19) 0.1570(12) 0.084(8) Uani 1 1 d . . .
H26A H 0.6373 0.3469 0.1186 0.100 Uiso 1 1 calc R . .
H26B H 0.6813 0.3113 0.1736 0.100 Uiso 1 1 calc R . .
C27 C 0.6608(9) 0.2812(15) 0.3801(9) 0.060(6) Uani 1 1 d . . .
H27A H 0.6711 0.2280 0.3987 0.072 Uiso 1 1 calc R . .
H27B H 0.6332 0.3067 0.3869 0.072 Uiso 1 1 calc R . .
C28 C 0.7273(9) 0.5215(13) 0.2399(11) 0.060(6) Uani 1 1 d . . .
H28A H 0.7049 0.5657 0.2164 0.072 Uiso 1 1 calc R . .
H28B H 0.7602 0.5169 0.2364 0.072 Uiso 1 1 calc R . .
C29 C 0.8868(13) 0.5220(16) 0.5788(12) 0.105(11) Uani 1 1 d DU . .
H29A H 0.9094 0.5526 0.5673 0.126 Uiso 1 1 calc R A .
H29B H 0.8607 0.5606 0.5802 0.126 Uiso 1 1 calc R . .
C30 C 0.7373(12) 0.543(3) 0.7570(14) 0.138(13) Uani 1 1 d DU . .
H30A H 0.7562 0.5562 0.7947 0.166 Uiso 1 1 calc R . .
H30B H 0.7139 0.5898 0.7388 0.166 Uiso 1 1 calc R . .
C31 C 0.8582(13) 0.454(3) 0.5410(14) 0.135(16) Uani 1 1 d DU A .
H31A H 0.8386 0.4208 0.5551 0.162 Uiso 1 1 calc R . .
H31B H 0.8314 0.4782 0.5075 0.162 Uiso 1 1 calc R . .
C32 C 0.7862(15) 0.5062(17) 0.6564(13) 0.117(10) Uani 1 1 d DU . .
H32A H 0.7701 0.5203 0.6188 0.141 Uiso 1 1 calc R . .
H32B H 0.8237 0.5253 0.6739 0.141 Uiso 1 1 calc R . .
C33 C 0.7414(10) 0.5410(15) 0.2950(14) 0.082(9) Uani 1 1 d . . .
H33A H 0.7614 0.5933 0.3043 0.098 Uiso 1 1 calc R . .
H33B H 0.7660 0.4979 0.3176 0.098 Uiso 1 1 calc R . .
C34 C 0.6772(11) 0.4343(16) 0.1717(12) 0.075(7) Uani 1 1 d . . .
H34A H 0.7055 0.4398 0.1613 0.090 Uiso 1 1 calc R . .
H34B H 0.6498 0.4768 0.1529 0.090 Uiso 1 1 calc R . .
C35 C 0.5810(11) 0.1973(13) 0.2492(12) 0.072(7) Uani 1 1 d . . .
H35A H 0.6108 0.1828 0.2422 0.086 Uiso 1 1 calc R . .
H35B H 0.5552 0.1513 0.2365 0.086 Uiso 1 1 calc R . .
C36 C 0.6019(10) 0.2055(15) 0.3060(12) 0.077(8) Uani 1 1 d . . .
H36A H 0.5724 0.2185 0.3137 0.093 Uiso 1 1 calc R . .
H36B H 0.6183 0.1531 0.3234 0.093 Uiso 1 1 calc R . .
C37 C 0.9054(14) 0.442(3) 0.4951(14) 0.159(19) Uani 1 1 d DU . .
H37A H 0.9142 0.4996 0.5072 0.191 Uiso 1 1 calc R A .
H37B H 0.8735 0.4434 0.4602 0.191 Uiso 1 1 calc R . .
C38 C 0.8068(13) 0.373(2) 0.6376(12) 0.119(12) Uani 1 1 d DU . .
H38A H 0.8457 0.3829 0.6541 0.143 Uiso 1 1 calc R . .
H38B H 0.7908 0.3885 0.6002 0.143 Uiso 1 1 calc R . .
C39 C 0.7029(15) 0.473(2) 0.7504(19) 0.141(8) Uani 1 1 d DU . .
H39A H 0.6792 0.4860 0.7655 0.169 Uiso 1 1 calc R . .
H39B H 0.6802 0.4622 0.7125 0.169 Uiso 1 1 calc R . .
C40 C 0.8657(14) 0.316(2) 0.5123(13) 0.148(13) Uani 1 1 d DU . .
H40A H 0.8296 0.3249 0.4825 0.177 Uiso 1 1 calc RD A .
H40B H 0.8865 0.2852 0.4989 0.177 Uiso 1 1 calc RD . .
C41 C 0.8606(14) 0.265(3) 0.5513(14) 0.148(13) Uani 1 1 d D A .
H41A H 0.8440 0.2966 0.5690 0.177 Uiso 1 1 calc R . .
H41B H 0.8387 0.2161 0.5347 0.177 Uiso 1 1 calc R . .
C42 C 0.7168(9) 0.5526(13) 0.3662(8) 0.049(5) Uani 1 1 d . . .
H42A H 0.6882 0.5750 0.3726 0.059 Uiso 1 1 calc R . .
H42B H 0.7474 0.5909 0.3819 0.059 Uiso 1 1 calc R . .
C43 C 0.9532(14) 0.405(3) 0.4889(15) 0.174(12) Uani 1 1 d DU A .
H43A H 0.9461 0.3477 0.4769 0.208 Uiso 1 1 calc RD . .
H43B H 0.9597 0.4378 0.4636 0.208 Uiso 1 1 calc R . .
C44 C 0.7401(18) 0.390(2) 0.8240(15) 0.132(10) Uani 1 1 d D . .
H44A H 0.7051 0.3889 0.8235 0.158 Uiso 1 1 calc R . .
H44B H 0.7602 0.4378 0.8454 0.158 Uiso 1 1 calc R . .
C45 C 0.5395(11) 0.262(2) 0.1627(11) 0.088(9) Uani 1 1 d . . .
H45A H 0.5202 0.2100 0.1487 0.105 Uiso 1 1 calc R . .
H45B H 0.5147 0.3077 0.1439 0.105 Uiso 1 1 calc R . .
C46 C 1.0414(14) 0.387(3) 0.5343(16) 0.171(16) Uani 1 1 d DU . .
H46A H 1.0430 0.4196 0.5062 0.205 Uiso 1 1 calc R A .
H46B H 1.0395 0.3284 0.5256 0.205 Uiso 1 1 calc R . .
C47 C 0.7341(9) 0.4695(15) 0.3933(9) 0.063(6) Uani 1 1 d . . .
H47A H 0.7636 0.4475 0.3881 0.076 Uiso 1 1 calc R . .
H47B H 0.7475 0.4765 0.4314 0.076 Uiso 1 1 calc R . .
C48 C 1.1335(13) 0.355(3) 0.6718(15) 0.22(2) Uani 1 1 d D . .
H48A H 1.1452 0.4123 0.6830 0.259 Uiso 1 1 calc RD A .
H48B H 1.1607 0.3285 0.6650 0.259 Uiso 1 1 calc R . .
C49 C 0.8736(16) 0.570(3) 0.8137(16) 0.146(8) Uani 1 1 d D . .
H49A H 0.8995 0.6159 0.8235 0.175 Uiso 1 1 calc RD . .
H49B H 0.8638 0.5642 0.8420 0.175 Uiso 1 1 calc R . .
C50 C 0.7071(10) 0.3347(15) 0.3985(9) 0.061(6) Uani 1 1 d . . .
H50A H 0.7233 0.3412 0.4369 0.074 Uiso 1 1 calc R . .
H50B H 0.7340 0.3096 0.3905 0.074 Uiso 1 1 calc R . .
C51 C 1.1304(13) 0.311(2) 0.7158(17) 0.22(2) Uani 1 1 d DU A .
H51A H 1.1239 0.2519 0.7059 0.259 Uiso 1 1 calc R . .
H51B H 1.1660 0.3142 0.7470 0.259 Uiso 1 1 calc R . .
C52 C 0.5857(13) 0.2660(17) 0.1523(13) 0.089(9) Uani 1 1 d . . .
H52A H 0.6097 0.2189 0.1693 0.107 Uiso 1 1 calc R . .
H52B H 0.5729 0.2623 0.1141 0.107 Uiso 1 1 calc R . .
C53 C 0.7955(14) 0.282(2) 0.6430(11) 0.119(12) Uani 1 1 d DU . .
H53A H 0.7575 0.2745 0.6334 0.143 Uiso 1 1 calc R . .
H53B H 0.8037 0.2479 0.6196 0.143 Uiso 1 1 calc R . .
C54 C 0.8220(14) 0.593(2) 0.7613(15) 0.157(11) Uani 1 1 d D . .
H54A H 0.8078 0.6449 0.7678 0.189 Uiso 1 1 calc R . .
H54B H 0.8334 0.6056 0.7348 0.189 Uiso 1 1 calc R . .
C55 C 1.0900(16) 0.406(3) 0.5878(15) 0.171(16) Uani 1 1 d DU A .
H55A H 1.1233 0.3928 0.5865 0.205 Uiso 1 1 calc R . .
H55B H 1.0905 0.4645 0.5964 0.205 Uiso 1 1 calc R . .
C56 C 0.9127(16) 0.186(3) 0.6220(18) 0.19(3) Uani 1 1 d D . .
H56A H 0.8911 0.1386 0.6020 0.225 Uiso 1 1 calc R A .
H56B H 0.8947 0.2112 0.6405 0.225 Uiso 1 1 calc R . .
C57 C 0.9422(16) 0.478(2) 0.8613(15) 0.146(8) Uani 1 1 d D . .
H57A H 0.9292 0.4632 0.8864 0.175 Uiso 1 1 calc R . .
H57B H 0.9676 0.5240 0.8759 0.175 Uiso 1 1 calc R . .
C58 C 0.8279(15) 0.154(2) 0.8121(17) 0.132(8) Uani 1 1 d D . .
H58A H 0.8415 0.1006 0.8291 0.158 Uiso 1 1 calc R . .
H58B H 0.7946 0.1450 0.7790 0.158 Uiso 1 1 calc R . .
C59 C 0.9684(12) 0.4057(19) 0.851(2) 0.143(10) Uani 1 1 d D . .
H59A H 0.9724 0.4142 0.8194 0.172 Uiso 1 1 calc R . .
H59B H 1.0039 0.3947 0.8813 0.172 Uiso 1 1 calc R . .
C60 C 0.7686(17) 0.317(2) 0.8479(16) 0.132(10) Uani 1 1 d D . .
H60A H 0.7985 0.3302 0.8828 0.158 Uiso 1 1 calc R . .
H60B H 0.7446 0.2785 0.8531 0.158 Uiso 1 1 calc R . .
C61 C 1.0190(15) 0.257(4) 0.7465(19) 0.22(5) Uani 0.50 1 d PDU A 1
H61A H 1.0156 0.2155 0.7698 0.263 Uiso 0.50 1 calc PR A 1
H61B H 1.0032 0.3089 0.7497 0.263 Uiso 0.50 1 calc PRD A 1
C611 C 1.0478(13) 0.200(2) 0.719(2) 0.10(2) Uani 0.50 1 d PDU A 2
H61C H 1.0617 0.1952 0.6934 0.118 Uiso 0.50 1 calc PR A 2
H61D H 1.0509 0.1467 0.7359 0.118 Uiso 0.50 1 calc PR A 2
C62 C 0.9413(15) 0.550(2) 0.6672(14) 0.17(2) Uani 1 1 d D . .
H62A H 0.9132 0.5767 0.6727 0.202 Uiso 1 1 calc R A .
H62B H 0.9587 0.5918 0.6558 0.202 Uiso 1 1 calc R . .
C63 C 0.9572(15) 0.266(2) 0.847(2) 0.154(13) Uani 1 1 d D . .
H63A H 0.9923 0.2657 0.8787 0.185 Uiso 1 1 calc R . .
H63B H 0.9630 0.2601 0.8158 0.185 Uiso 1 1 calc R . .
C64 C 0.8631(15) 0.148(2) 0.7541(13) 0.132(8) Uani 1 1 d D . .
H64A H 0.8601 0.0885 0.7592 0.158 Uiso 1 1 calc R . .
H64B H 0.8957 0.1571 0.7508 0.158 Uiso 1 1 calc R . .
C65 C 0.9214(14) 0.198(2) 0.8484(18) 0.154(13) Uani 1 1 d DU . .
H65A H 0.9394 0.1445 0.8515 0.185 Uiso 1 1 calc R . .
H65B H 0.9172 0.2048 0.8801 0.185 Uiso 1 1 calc R . .
C66 C 1.0795(14) 0.269(2) 0.7610(15) 0.151(10) Uani 1 1 d D . .
C67 C 0.8170(18) 0.211(2) 0.8485(17) 0.160(10) Uani 1 1 d D . .
H67A H 0.7962 0.1811 0.8624 0.193 Uiso 1 1 calc R . .
H67B H 0.8511 0.2287 0.8783 0.193 Uiso 1 1 calc R . .
C68 C 1.1085(15) 0.407(3) 0.7660(16) 0.184(15) Uani 1 1 d DU . .
H68A H 1.1315 0.4397 0.7563 0.221 Uiso 1 1 calc RD A .
H68B H 1.1312 0.3862 0.8020 0.221 Uiso 1 1 calc R . .
C69 C 0.9642(16) 0.158(2) 0.6601(18) 0.166(13) Uani 1 1 d D A .
H69A H 0.9839 0.1351 0.6425 0.199 Uiso 1 1 calc R . .
H69B H 0.9605 0.1139 0.6818 0.199 Uiso 1 1 calc R . .
C70 C 1.0684(16) 0.461(3) 0.7672(17) 0.184(15) Uani 1 1 d DU A .
H70A H 1.0520 0.4347 0.7868 0.221 Uiso 1 1 calc RD . .
H70B H 1.0858 0.5126 0.7856 0.221 Uiso 1 1 calc R . .
C71 C 0.8134(15) 0.1768(19) 0.7031(12) 0.116(7) Uani 1 1 d D . .
H71A H 0.8072 0.1417 0.6729 0.139 Uiso 1 1 calc R . .
H71B H 0.7809 0.1774 0.7073 0.139 Uiso 1 1 calc R . .
C72 C 0.9834(17) 0.507(3) 0.7190(16) 0.193(15) Uani 1 1 d D A .
H72A H 0.9949 0.5459 0.7485 0.231 Uiso 1 1 calc R . .
H72B H 0.9665 0.4594 0.7265 0.231 Uiso 1 1 calc R . .
NE8 N 0.5137(9) 0.1096(11) 0.5298(8) 0.063(5) Uani 1 1 d . . .
CE7 C 0.5221(10) 0.0204(14) 0.5233(11) 0.067(7) Uani 1 1 d . . .
HE7A H 0.5554 0.0147 0.5209 0.080 Uiso 1 1 calc R . .
HE7B H 0.5272 -0.0091 0.5552 0.080 Uiso 1 1 calc R . .
N1E N 0.929(2) 0.170(4) 0.468(3) 0.039(5) Uani 0.20 1 d PDU B 1
N2E N 1.020(7) 0.177(8) 0.583(4) 0.142(5) Uani 0.20 1 d PDU B 1
C1E C 0.983(3) 0.148(9) 0.488(3) 0.091(5) Uani 0.20 1 d PDU B 1
H1EA H 1.0028 0.1957 0.4847 0.110 Uiso 0.20 1 calc PR B 1
H1EB H 0.9851 0.1041 0.4650 0.110 Uiso 0.20 1 calc PR B 1
C2E C 1.013(4) 0.117(5) 0.545(3) 0.052(5) Uani 0.20 1 d PDU B 1
H2EA H 0.9938 0.0697 0.5490 0.063 Uiso 0.20 1 calc PR B 1
H2EB H 1.0490 0.0969 0.5519 0.063 Uiso 0.20 1 calc PR B 1

loop_
_atom_site_aniso_label
_atom_site_aniso_U_11
_atom_site_aniso_U_22
_atom_site_aniso_U_33
_atom_site_aniso_U_23
_atom_site_aniso_U_13
_atom_site_aniso_U_12
Bi1A 0.0429(9) 0.0960(16) 0.0608(13) -0.0011(11) -0.0015(9) -0.0105(9)
Bi1B 0.136(10) 0.059(6) 0.141(12) 0.026(7) 0.084(9) 0.025(7)
Bi2 0.0700(13) 0.0838(15) 0.0918(18) -0.0028(13) 0.0121(13) 0.0003(11)
Bi3 0.0789(15) 0.0874(16) 0.105(2) -0.0191(15) 0.0225(14) -0.0142(12)
Bi4 0.0613(5) 0.0352(4) 0.0399(5) -0.0205(4) 0.0229(4) -0.0171(4)
Sn4 0.0613(5) 0.0352(4) 0.0399(5) -0.0205(4) 0.0229(4) -0.0171(4)
Bi5 0.0727(8) 0.0442(6) 0.0739(9) -0.0051(6) 0.0349(7) -0.0107(6)
Sn5 0.0727(8) 0.0442(6) 0.0739(9) -0.0051(6) 0.0349(7) -0.0107(6)
Bi6 0.0581(5) 0.0530(5) 0.0973(8) -0.0052(5) 0.0483(5) -0.0171(4)
Sn6 0.0581(5) 0.0530(5) 0.0973(8) -0.0052(5) 0.0483(5) -0.0171(4)
Bi7 0.0540(5) 0.0472(6) 0.0533(6) 0.0026(5) 0.0378(5) 0.0002(4)
Sn7 0.0540(5) 0.0472(6) 0.0533(6) 0.0026(5) 0.0378(5) 0.0002(4)
Bi8 0.0511(4) 0.0509(5) 0.0774(6) 0.0142(4) 0.0383(4) 0.0144(4)
Sn8 0.0511(4) 0.0509(5) 0.0774(6) 0.0142(4) 0.0383(4) 0.0144(4)
Bi9 0.0568(6) 0.0391(6) 0.0567(7) 0.0103(5) 0.0296(6) 0.0064(5)
Sn9 0.0568(6) 0.0391(6) 0.0567(7) 0.0103(5) 0.0296(6) 0.0064(5)
Bi10 0.0493(5) 0.0543(5) 0.0207(4) 0.0079(4) 0.0095(4) 0.0019(4)
Sn10 0.0493(5) 0.0543(5) 0.0207(4) 0.0079(4) 0.0095(4) 0.0019(4)
Bi11 0.0711(6) 0.0464(5) 0.0404(6) -0.0147(4) 0.0377(5) -0.0136(5)
Sn11 0.0711(6) 0.0464(5) 0.0404(6) -0.0147(4) 0.0377(5) -0.0136(5)
Bi12 0.0458(5) 0.0290(5) 0.0528(6) 0.0011(4) 0.0312(5) 0.0015(4)
Sn12 0.0458(5) 0.0290(5) 0.0528(6) 0.0011(4) 0.0312(5) 0.0015(4)
Bi13 0.0375(4) 0.0232(3) 0.0311(4) -0.0002(3) 0.0152(3) -0.0039(3)
Sn13 0.0375(4) 0.0232(3) 0.0311(4) -0.0002(3) 0.0152(3) -0.0039(3)
Bi14 0.0537(6) 0.0319(5) 0.0298(5) -0.0003(4) 0.0196(4) -0.0054(4)
Sn14 0.0537(6) 0.0319(5) 0.0298(5) -0.0003(4) 0.0196(4) -0.0054(4)
Bi15 0.0413(4) 0.0273(4) 0.0461(5) 0.0048(3) 0.0186(4) 0.0010(3)
Sn15 0.0413(4) 0.0273(4) 0.0461(5) 0.0048(3) 0.0186(4) 0.0010(3)
Ce1 0.0326(5) 0.0299(5) 0.0289(5) -0.0025(4) 0.0122(4) -0.0045(4)
K1 0.0416(19) 0.0247(16) 0.034(2) -0.0002(15) 0.0167(16) -0.0023(14)
K2 0.0448(19) 0.0254(17) 0.033(2) 0.0021(14) 0.0206(16) 0.0021(15)
K3 0.046(2) 0.078(3) 0.054(3) 0.006(3) 0.021(2) 0.011(2)
K4 0.052(3) 0.091(4) 0.048(3) -0.003(3) 0.025(2) 0.007(3)
O1 0.061(7) 0.028(6) 0.055(8) 0.008(5) 0.041(7) 0.001(5)
O2 0.046(7) 0.031(6) 0.036(7) -0.008(5) 0.017(6) 0.004(5)
O3 0.046(7) 0.036(6) 0.036(7) 0.005(5) 0.018(6) -0.009(5)
O4 0.051(7) 0.027(6) 0.050(8) 0.008(5) 0.026(6) 0.006(5)
O5 0.057(8) 0.038(7) 0.051(8) -0.008(6) 0.033(7) 0.002(6)
O6 0.061(8) 0.034(6) 0.042(7) -0.003(6) 0.030(6) -0.003(6)
O7 0.051(7) 0.051(8) 0.034(7) 0.011(6) 0.017(6) -0.001(6)
O8 0.037(6) 0.031(6) 0.042(7) 0.001(5) 0.015(6) -0.002(5)
O9 0.069(8) 0.043(7) 0.059(9) -0.006(7) 0.045(8) -0.005(6)
O10 0.063(8) 0.042(7) 0.068(10) 0.020(7) 0.036(8) 0.008(6)
O11 0.159(14) 0.26(3) 0.13(2) -0.09(2) 0.090(15) -0.03(2)
O12 0.047(7) 0.062(9) 0.033(7) -0.001(6) 0.014(6) 0.006(7)
O13 0.070(11) 0.102(14) 0.048(10) -0.001(10) 0.016(9) -0.004(10)
O14 0.121(13) 0.071(10) 0.063(10) -0.034(8) 0.066(10) -0.039(10)
O15 0.14(2) 0.121(19) 0.088(17) -0.012(15) 0.040(16) 0.034(16)
O16 0.130(17) 0.131(17) 0.122(17) 0.008(14) 0.016(13) 0.029(13)
O17 0.118(15) 0.18(2) 0.14(2) 0.009(18) 0.076(16) 0.046(13)
O18 0.106(17) 0.093(17) 0.24(4) -0.01(2) 0.09(2) 0.014(14)
O19 0.127(15) 0.102(13) 0.088(13) -0.044(12) 0.026(12) 0.010(12)
O20 0.26(2) 0.107(17) 0.22(3) -0.045(17) 0.20(2) -0.078(18)
O21 0.105(19) 0.12(2) 0.28(5) 0.02(3) 0.08(3) -0.031(17)
O22 0.113(18) 0.116(18) 0.18(3) 0.071(18) 0.001(17) -0.020(13)
O23 0.069(11) 0.095(15) 0.22(3) 0.012(16) 0.027(15) -0.001(10)
O24 0.15(2) 0.21(3) 0.137(18) -0.072(19) 0.004(16) 0.075(19)
N1 0.047(9) 0.036(8) 0.043(9) 0.011(7) 0.023(8) 0.004(7)
N2 0.063(10) 0.027(7) 0.043(9) -0.004(6) 0.029(8) -0.006(7)
N3 0.063(10) 0.033(8) 0.051(10) -0.010(7) 0.026(9) -0.008(7)
N4 0.068(11) 0.043(10) 0.068(13) -0.010(9) 0.032(10) -0.016(8)
N5 0.156(18) 0.100(15) 0.099(16) -0.019(12) -0.034(13) 0.033(13)
N6 0.144(15) 0.089(14) 0.17(2) 0.005(13) 0.080(14) -0.020(13)
N7 0.10(2) 0.18(2) 0.055(16) -0.039(18) 0.018(15) -0.011(19)
N8 0.121(15) 0.116(16) 0.12(2) 0.036(12) -0.018(14) 0.003(14)
C1 0.047(11) 0.040(10) 0.053(13) 0.005(9) 0.015(10) -0.005(8)
C2 0.043(10) 0.041(10) 0.064(13) 0.014(9) 0.033(10) 0.015(8)
C3 0.080(14) 0.029(9) 0.035(11) 0.001(8) 0.019(10) 0.003(9)
C4 0.083(14) 0.013(7) 0.041(11) 0.001(7) 0.030(10) 0.006(8)
C5 0.044(10) 0.032(9) 0.066(14) -0.003(9) 0.033(10) 0.001(8)
C6 0.055(10) 0.028(9) 0.053(12) -0.006(8) 0.033(9) 0.008(8)
C7 0.053(10) 0.034(9) 0.051(11) 0.000(8) 0.037(9) -0.006(8)
C8 0.070(12) 0.030(9) 0.042(11) 0.004(8) 0.035(10) 0.016(8)
C9 0.046(9) 0.032(9) 0.052(12) 0.008(8) 0.033(9) -0.001(7)
C10 0.053(11) 0.034(9) 0.054(12) -0.001(8) 0.032(10) -0.005(8)
C11 0.070(12) 0.031(9) 0.050(12) 0.014(9) 0.037(10) 0.000(9)
C12 0.052(11) 0.032(9) 0.064(14) 0.011(9) 0.032(10) 0.010(8)
C13 0.073(12) 0.017(7) 0.037(10) 0.000(7) 0.030(9) -0.002(8)
C14 0.045(11) 0.059(13) 0.062(15) 0.008(11) 0.020(10) 0.017(10)
C15 0.058(12) 0.034(10) 0.036(11) 0.002(8) 0.012(9) 0.006(8)
C16 0.063(12) 0.028(9) 0.036(11) 0.001(8) 0.017(9) 0.009(8)
C17 0.043(10) 0.048(11) 0.045(12) 0.000(9) 0.016(9) -0.004(8)
C18 0.066(12) 0.039(10) 0.039(11) 0.002(8) 0.030(10) -0.004(9)
C19 0.057(11) 0.028(9) 0.053(13) -0.012(9) 0.023(10) -0.006(8)
C20 0.041(10) 0.064(12) 0.042(11) 0.015(9) 0.028(9) 0.004(9)
C21 0.043(11) 0.067(14) 0.059(15) 0.002(12) 0.009(10) -0.026(10)
C22 0.046(10) 0.034(10) 0.055(13) -0.002(9) 0.017(10) -0.008(8)
C23 0.156(18) 0.100(15) 0.099(16) -0.019(12) -0.034(13) 0.033(13)
C24 0.076(14) 0.034(10) 0.066(15) 0.009(10) 0.037(12) -0.012(10)
C25 0.044(10) 0.036(9) 0.033(10) -0.005(8) 0.014(8) -0.013(8)
C26 0.113(19) 0.10(2) 0.081(18) -0.033(15) 0.079(16) -0.037(16)
C27 0.056(12) 0.065(14) 0.053(14) 0.030(11) 0.021(11) 0.017(11)
C28 0.054(11) 0.046(12) 0.102(19) 0.012(12) 0.054(13) 0.002(9)
C29 0.12(2) 0.063(15) 0.11(2) 0.040(13) 0.039(18) 0.063(15)
C30 0.065(16) 0.26(3) 0.11(2) -0.08(3) 0.063(17) -0.01(2)
C31 0.08(2) 0.22(4) 0.08(3) -0.03(3) 0.017(19) 0.03(2)
C32 0.13(3) 0.075(19) 0.08(2) 0.040(16) -0.006(16) -0.019(16)
C33 0.060(13) 0.057(14) 0.16(3) -0.038(15) 0.073(16) -0.022(11)
C34 0.091(16) 0.068(16) 0.10(2) 0.002(14) 0.077(16) -0.011(13)
C35 0.091(17) 0.031(11) 0.10(2) -0.012(12) 0.052(16) -0.016(11)
C36 0.070(15) 0.052(13) 0.11(2) 0.055(14) 0.040(15) 0.019(11)
C37 0.16(3) 0.24(5) 0.07(2) 0.08(3) 0.05(2) 0.10(3)
C38 0.10(2) 0.16(2) 0.055(18) -0.058(19) 0.001(17) 0.01(2)
C39 0.118(15) 0.18(2) 0.14(2) 0.009(18) 0.076(16) 0.046(13)
C40 0.100(18) 0.20(3) 0.08(2) -0.06(2) -0.011(18) -0.03(2)
C41 0.100(18) 0.20(3) 0.08(2) -0.06(2) -0.011(18) -0.03(2)
C42 0.052(11) 0.049(11) 0.035(11) -0.009(9) 0.012(9) -0.008(9)
C43 0.159(14) 0.26(3) 0.13(2) -0.09(2) 0.090(15) -0.03(2)
C44 0.19(3) 0.11(2) 0.14(3) -0.025(19) 0.12(2) -0.04(2)
C45 0.078(16) 0.12(2) 0.073(18) -0.063(16) 0.042(14) -0.069(16)
C46 0.14(2) 0.22(4) 0.18(3) -0.12(3) 0.10(2) -0.05(2)
C47 0.059(13) 0.072(15) 0.040(13) -0.003(11) 0.008(11) 0.003(12)
C48 0.055(13) 0.09(2) 0.43(7) -0.02(3) 0.05(2) -0.039(15)
C49 0.130(17) 0.131(17) 0.122(17) 0.008(14) 0.016(13) 0.029(13)
C50 0.070(14) 0.067(14) 0.032(11) 0.029(10) 0.012(10) 0.014(12)
C51 0.055(13) 0.09(2) 0.43(7) -0.02(3) 0.05(2) -0.039(15)
C52 0.11(2) 0.070(16) 0.08(2) -0.054(15) 0.043(17) -0.033(15)
C53 0.12(2) 0.15(2) 0.08(2) -0.07(2) 0.039(19) 0.03(2)
C54 0.156(18) 0.100(15) 0.099(16) -0.019(12) -0.034(13) 0.033(13)
C55 0.14(2) 0.22(4) 0.18(3) -0.12(3) 0.10(2) -0.05(2)
C56 0.15(4) 0.12(3) 0.18(5) 0.03(3) -0.01(4) -0.08(3)
C57 0.130(17) 0.131(17) 0.122(17) 0.008(14) 0.016(13) 0.029(13)
C58 0.144(15) 0.089(14) 0.17(2) 0.005(13) 0.080(14) -0.020(13)
C59 0.069(11) 0.095(15) 0.22(3) 0.012(16) 0.027(15) -0.001(10)
C60 0.19(3) 0.11(2) 0.14(3) -0.025(19) 0.12(2) -0.04(2)
C61 0.23(9) 0.23(9) 0.22(8) 0.11(7) 0.13(7) 0.00(7)
C611 0.03(2) 0.06(3) 0.13(5) 0.05(3) -0.02(3) -0.019(19)
C62 0.12(3) 0.12(3) 0.12(3) -0.06(2) -0.06(2) 0.08(2)
C63 0.12(2) 0.11(2) 0.21(4) 0.04(2) 0.066(16) 0.003(18)
C64 0.144(15) 0.089(14) 0.17(2) 0.005(13) 0.080(14) -0.020(13)
C65 0.12(2) 0.11(2) 0.21(4) 0.04(2) 0.066(16) 0.003(18)
C66 0.121(15) 0.116(16) 0.12(2) 0.036(12) -0.018(14) 0.003(14)
C67 0.26(2) 0.107(17) 0.22(3) -0.045(17) 0.20(2) -0.078(18)
C68 0.11(2) 0.15(3) 0.18(2) -0.013(19) -0.026(17) -0.001(14)
C69 0.113(18) 0.116(18) 0.18(3) 0.071(18) 0.001(17) -0.020(13)
C70 0.11(2) 0.15(3) 0.18(2) -0.013(19) -0.026(17) -0.001(14)
C71 0.127(15) 0.102(13) 0.088(13) -0.044(12) 0.026(12) 0.010(12)
C72 0.15(2) 0.21(3) 0.137(18) -0.072(19) 0.004(16) 0.075(19)
NE8 0.098(14) 0.042(9) 0.068(13) -0.013(9) 0.055(11) -0.013(9)
CE7 0.066(14) 0.060(14) 0.075(17) 0.032(12) 0.035(12) 0.001(11)
N1E 0.039(5) 0.039(5) 0.039(5) 0.000(2) 0.018(3) 0.000(2)
N2E 0.142(5) 0.142(5) 0.142(5) 0.000(2) 0.067(3) 0.000(2)
C1E 0.091(5) 0.091(5) 0.091(5) 0.000(2) 0.043(3) 0.000(2)
C2E 0.052(5) 0.052(5) 0.052(5) 0.000(2) 0.025(3) 0.000(2)

loop_
_atom_type_symbol
_atom_type_description
_atom_type_scat_dispersion_real
_atom_type_scat_dispersion_imag
_atom_type_scat_source
C C 0.0033 0.0016 'International Tables Vol C Tables 4.2.6.8 and 6.1.1.4'
H H 0.0000 0.0000 'International Tables Vol C Tables 4.2.6.8 and 6.1.1.4'
N N 0.0061 0.0033 'International Tables Vol C Tables 4.2.6.8 and 6.1.1.4'
O O 0.0106 0.0060 'International Tables Vol C Tables 4.2.6.8 and 6.1.1.4'
K K 0.2009 0.2494 'International Tables Vol C Tables 4.2.6.8 and 6.1.1.4'
Sn Sn -0.6537 1.4246 'International Tables Vol C Tables 4.2.6.8 and 6.1.1.4'
Ce Ce -0.2486 2.6331 'International Tables Vol C Tables 4.2.6.8 and 6.1.1.4'
Bi Bi -4.1077 10.2566 'International Tables Vol C Tables 4.2.6.8 and 6.1.1.4'

loop_
_geom_angle_atom_site_label_1
_geom_angle_atom_site_label_2
_geom_angle_atom_site_label_3
_geom_angle
_geom_angle_site_symmetry_1
Bi3 Bi1A Bi2 165.3(2) .
Bi3 Bi1A Ce1 96.85(14) .
Bi2 Bi1A Ce1 97.21(13) .
Bi3 Bi1A Bi6 53.94(15) .
Bi2 Bi1A Bi6 130.83(18) .
Ce1 Bi1A Bi6 62.55(5) .
Bi3 Bi1A Bi8 132.87(19) .
Bi2 Bi1A Bi8 52.39(14) .
Ce1 Bi1A Bi8 62.17(5) .
Bi6 Bi1A Bi8 79.40(6) .
Bi3 Bi1A Bi10 134.51(18) .
Bi2 Bi1A Bi10 57.27(14) .
Ce1 Bi1A Bi10 62.51(5) .
Bi6 Bi1A Bi10 125.07(6) .
Bi8 Bi1A Bi10 75.52(5) .
Bi3 Bi1A Bi4 55.73(14) .
Bi2 Bi1A Bi4 136.17(17) .
Ce1 Bi1A Bi4 62.43(5) .
Bi6 Bi1A Bi4 76.42(6) .
Bi8 Bi1A Bi4 124.59(6) .
Bi10 Bi1A Bi4 79.12(5) .
Bi15 Bi1B Bi5 169.5(9) .
Bi15 Bi1B Ce1 100.0(7) .
Bi5 Bi1B Ce1 89.5(5) .
Bi15 Bi1B Bi14 56.9(6) .
Bi5 Bi1B Bi14 132.5(6) .
Ce1 Bi1B Bi14 63.6(2) .
Bi15 Bi1B Bi12 55.2(6) .
Bi5 Bi1B Bi12 127.7(7) .
Ce1 Bi1B Bi12 62.4(2) .
Bi14 Bi1B Bi12 75.5(3) .
Bi1A Bi2 Bi8 103.86(17) .
Bi1A Bi2 Bi3 7.33(10) .
Bi8 Bi2 Bi3 107.04(12) .
Bi1A Bi2 Bi10 98.60(16) .
Bi8 Bi2 Bi10 94.54(8) .
Bi3 Bi2 Bi10 104.69(11) .
Bi1A Bi2 Ce1 58.87(11) .
Bi8 Bi2 Ce1 63.20(6) .
Bi3 Bi2 Ce1 65.90(8) .
Bi10 Bi2 Ce1 62.64(5) .
Bi1A Bi3 Bi2 7.37(10) .
Bi1A Bi3 Bi6 102.19(17) .
Bi2 Bi3 Bi6 105.13(11) .
Bi1A Bi3 Bi4 100.41(17) .
Bi2 Bi3 Bi4 106.59(11) .
Bi6 Bi3 Bi4 95.79(9) .
Bi1A Bi3 Ce1 59.25(11) .
Bi2 Bi3 Ce1 66.32(7) .
Bi6 Bi3 Ce1 63.39(6) .
Bi4 Bi3 Ce1 63.02(6) .
Bi3 Bi4 Bi5 83.66(8) .
Bi3 Bi4 Bi11 115.55(7) .
Bi5 Bi4 Bi11 111.81(5) .
Bi3 Bi4 Ce1 66.92(6) .
Bi5 Bi4 Ce1 66.87(4) .
Bi11 Bi4 Ce1 64.44(3) .
Bi3 Bi4 Bi1A 23.86(7) .
Bi5 Bi4 Bi1A 93.93(6) .
Bi11 Bi4 Bi1A 91.73(5) .
Ce1 Bi4 Bi1A 52.38(4) .
Bi1B Bi5 Bi15 3.9(4) .
Bi1B Bi5 Bi4 103.6(4) .
Bi15 Bi5 Bi4 104.85(6) .
Bi1B Bi5 Bi6 99.9(4) .
Bi15 Bi5 Bi6 103.42(5) .
Bi4 Bi5 Bi6 93.62(6) .
Bi1B Bi5 Ce1 59.4(4) .
Bi15 Bi5 Ce1 62.98(4) .
Bi4 Bi5 Ce1 62.80(3) .
Bi6 Bi5 Ce1 62.61(4) .
Bi3 Bi6 Bi5 84.71(8) .
Bi3 Bi6 Bi7 115.04(7) .
Bi5 Bi6 Bi7 112.34(5) .
Bi3 Bi6 Ce1 67.66(6) .
Bi5 Bi6 Ce1 66.93(4) .
Bi7 Bi6 Ce1 64.42(3) .
Bi3 Bi6 Bi1A 23.87(7) .
Bi5 Bi6 Bi1A 94.31(6) .
Bi7 Bi6 Bi1A 91.17(5) .
Ce1 Bi6 Bi1A 52.63(4) .
Bi14 Bi7 Bi8 105.68(5) .
Bi14 Bi7 Bi6 104.36(5) .
Bi8 Bi7 Bi6 96.52(5) .
Bi14 Bi7 Ce1 64.76(4) .
Bi8 Bi7 Ce1 63.66(3) .
Bi6 Bi7 Ce1 63.61(3) .
Bi2 Bi8 Bi7 115.32(7) .
Bi2 Bi8 Bi9 86.78(7) .
Bi7 Bi8 Bi9 111.55(5) .
Bi2 Bi8 Ce1 68.42(6) .
Bi7 Bi8 Ce1 64.93(3) .
Bi9 Bi8 Ce1 66.61(3) .
Bi2 Bi8 Bi1A 23.75(7) .
Bi7 Bi8 Bi1A 91.59(5) .
Bi9 Bi8 Bi1A 94.92(5) .
Ce1 Bi8 Bi1A 52.64(4) .
Bi13 Bi9 Bi10 105.66(5) .
Bi13 Bi9 Bi8 104.70(5) .
Bi10 Bi9 Bi8 92.33(5) .
Bi13 Bi9 Ce1 63.49(3) .
Bi10 Bi9 Ce1 63.11(3) .
Bi8 Bi9 Ce1 62.52(3) .
Bi9 Bi10 Bi2 84.65(7) .
Bi9 Bi10 Bi11 110.18(5) .
Bi2 Bi10 Bi11 115.33(6) .
Bi9 Bi10 Ce1 66.40(4) .
Bi2 Bi10 Ce1 66.76(6) .
Bi11 Bi10 Ce1 64.12(3) .
Bi9 Bi10 Bi1A 94.89(6) .
Bi2 Bi10 Bi1A 24.13(6) .
Bi11 Bi10 Bi1A 91.27(5) .
Ce1 Bi10 Bi1A 52.37(5) .
Bi12 Bi11 Bi4 104.62(5) .
Bi12 Bi11 Bi10 105.69(4) .
Bi4 Bi11 Bi10 96.18(5) .
Bi12 Bi11 Ce1 64.28(4) .
Bi4 Bi11 Ce1 63.98(3) .
Bi10 Bi11 Ce1 63.78(3) .
Bi11 Bi12 Bi13 108.63(4) .
Bi11 Bi12 Bi15 109.02(4) .
Bi13 Bi12 Bi15 90.15(4) .
Bi11 Bi12 Ce1 65.37(4) .
Bi13 Bi12 Ce1 64.37(3) .
Bi15 Bi12 Ce1 63.88(4) .
Bi11 Bi12 Bi1B 91.8(3) .
Bi13 Bi12 Bi1B 94.8(2) .
Bi15 Bi12 Bi1B 17.3(3) .
Ce1 Bi12 Bi1B 52.5(2) .
Bi9 Bi13 Bi12 109.83(4) .
Bi9 Bi13 Bi14 109.81(4) .
Bi12 Bi13 Bi14 89.81(4) .
Bi9 Bi13 Ce1 66.99(4) .
Bi12 Bi13 Ce1 63.79(3) .
Bi14 Bi13 Ce1 64.03(3) .
Bi7 Bi14 Bi15 108.42(4) .
Bi7 Bi14 Bi13 108.22(5) .
Bi15 Bi14 Bi13 89.90(4) .
Bi7 Bi14 Ce1 65.07(5) .
Bi15 Bi14 Ce1 63.72(3) .
Bi13 Bi14 Ce1 63.75(3) .
Bi7 Bi14 Bi1B 90.7(3) .
Bi15 Bi14 Bi1B 17.7(3) .
Bi13 Bi14 Bi1B 95.3(2) .
Ce1 Bi14 Bi1B 52.7(2) .
Bi1B Bi15 Bi5 6.6(6) .
Bi1B Bi15 Bi14 105.4(6) .
Bi5 Bi15 Bi14 111.35(5) .
Bi1B Bi15 Bi12 107.5(7) .
Bi5 Bi15 Bi12 109.61(5) .
Bi14 Bi15 Bi12 90.14(4) .
Bi1B Bi15 Ce1 61.7(6) .
Bi5 Bi15 Ce1 67.74(4) .
Bi14 Bi15 Ce1 64.55(3) .
Bi12 Bi15 Ce1 63.85(3) .
Bi1B Ce1 Bi1A 122.6(3) .
Bi1B Ce1 Bi8 139.8(3) .
Bi1A Ce1 Bi8 65.19(6) .
Bi1B Ce1 Bi12 65.1(3) .
Bi1A Ce1 Bi12 142.15(6) .
Bi8 Ce1 Bi12 136.41(4) .
Bi1B Ce1 Bi15 18.3(3) .
Bi1A Ce1 Bi15 140.86(6) .
Bi8 Ce1 Bi15 136.96(4) .
Bi12 Ce1 Bi15 52.28(3) .
Bi1B Ce1 Bi6 70.5(3) .
Bi1A Ce1 Bi6 64.82(6) .
Bi8 Ce1 Bi6 81.61(3) .
Bi12 Ce1 Bi6 135.53(4) .
Bi15 Ce1 Bi6 84.87(4) .
Bi1B Ce1 Bi13 95.0(3) .
Bi1A Ce1 Bi13 142.41(6) .
Bi8 Ce1 Bi13 86.10(4) .
Bi12 Ce1 Bi13 51.84(3) .
Bi15 Ce1 Bi13 76.72(4) .
Bi6 Ce1 Bi13 137.22(4) .
Bi1B Ce1 Bi4 72.3(3) .
Bi1A Ce1 Bi4 65.20(6) .
Bi8 Ce1 Bi4 130.38(4) .
Bi12 Ce1 Bi4 86.18(4) .
Bi15 Ce1 Bi4 85.70(4) .
Bi6 Ce1 Bi4 78.41(4) .
Bi13 Ce1 Bi4 136.73(4) .
Bi1B Ce1 Bi10 142.5(3) .
Bi1A Ce1 Bi10 65.12(6) .
Bi8 Ce1 Bi10 77.71(4) .
Bi12 Ce1 Bi10 87.45(4) .
Bi15 Ce1 Bi10 138.46(4) .
Bi6 Ce1 Bi10 129.94(4) .
Bi13 Ce1 Bi10 86.21(4) .
Bi4 Ce1 Bi10 81.35(4) .
Bi1B Ce1 Bi14 63.7(3) .
Bi1A Ce1 Bi14 141.25(7) .
Bi8 Ce1 Bi14 86.60(4) .
Bi12 Ce1 Bi14 76.58(5) .
Bi15 Ce1 Bi14 51.73(3) .
Bi6 Ce1 Bi14 86.12(4) .
Bi13 Ce1 Bi14 52.23(3) .
Bi4 Ce1 Bi14 135.96(4) .
Bi10 Ce1 Bi14 136.63(4) .
Bi1B Ce1 Bi11 90.4(3) .
Bi1A Ce1 Bi11 91.81(6) .
Bi8 Ce1 Bi11 129.77(4) .
Bi12 Ce1 Bi11 50.35(4) .
Bi15 Ce1 Bi11 89.41(4) .
Bi6 Ce1 Bi11 129.97(4) .
Bi13 Ce1 Bi11 88.56(4) .
Bi4 Ce1 Bi11 51.59(3) .
Bi10 Ce1 Bi11 52.10(3) .
Bi14 Ce1 Bi11 126.93(4) .
Bi1B Ce1 Bi7 88.4(3) .
Bi1A Ce1 Bi7 91.08(6) .
Bi8 Ce1 Bi7 51.41(3) .
Bi12 Ce1 Bi7 126.76(5) .
Bi15 Ce1 Bi7 88.62(4) .
Bi6 Ce1 Bi7 51.97(3) .
Bi13 Ce1 Bi7 88.87(4) .
Bi4 Ce1 Bi7 130.37(4) .
Bi10 Ce1 Bi7 129.10(4) .
Bi14 Ce1 Bi7 50.18(3) .
Bi11 Ce1 Bi7 177.07(4) .
Bi1B Ce1 Bi9 144.5(3) .
Bi1A Ce1 Bi9 92.89(6) .
Bi8 Ce1 Bi9 50.87(3) .
Bi12 Ce1 Bi9 88.26(3) .
Bi15 Ce1 Bi9 126.24(4) .
Bi6 Ce1 Bi9 132.41(4) .
Bi13 Ce1 Bi9 49.52(3) .
Bi4 Ce1 Bi9 131.72(4) .
Bi10 Ce1 Bi9 50.49(3) .
Bi14 Ce1 Bi9 88.45(3) .
Bi11 Ce1 Bi9 89.59(4) .
Bi7 Ce1 Bi9 89.82(4) .
Bi1B Ce1 Bi3 98.7(3) .
Bi1A Ce1 Bi3 23.90(7) .
Bi8 Ce1 Bi3 82.99(6) .
Bi12 Ce1 Bi3 136.14(6) .
Bi15 Ce1 Bi3 116.97(6) .
Bi6 Ce1 Bi3 48.94(6) .
Bi13 Ce1 Bi3 166.30(6) .
Bi4 Ce1 Bi3 50.06(6) .
Bi10 Ce1 Bi3 83.39(7) .
Bi14 Ce1 Bi3 134.84(7) .
Bi11 Ce1 Bi3 92.05(7) .
Bi7 Ce1 Bi3 90.77(7) .
Bi9 Ce1 Bi3 116.78(6) .
Bi1B Ce1 Bi5 31.0(3) .
Bi1A Ce1 Bi5 91.60(6) .
Bi8 Ce1 Bi5 132.04(4) .
Bi12 Ce1 Bi5 87.91(4) .
Bi15 Ce1 Bi5 49.28(3) .
Bi6 Ce1 Bi5 50.46(3) .
Bi13 Ce1 Bi5 125.99(4) .
Bi4 Ce1 Bi5 50.33(4) .
Bi10 Ce1 Bi5 131.65(4) .
Bi14 Ce1 Bi5 88.34(4) .
Bi11 Ce1 Bi5 89.80(4) .
Bi7 Ce1 Bi5 90.56(4) .
Bi9 Ce1 Bi5 175.49(4) .
Bi3 Ce1 Bi5 67.70(6) .
Bi1B Ce1 Bi2 146.4(3) .
Bi1A Ce1 Bi2 23.92(6) .
Bi8 Ce1 Bi2 48.38(5) .
Bi12 Ce1 Bi2 137.86(6) .
Bi15 Ce1 Bi2 164.60(6) .
Bi6 Ce1 Bi2 81.92(6) .
Bi13 Ce1 Bi2 118.52(6) .
Bi4 Ce1 Bi2 83.92(6) .
Bi10 Ce1 Bi2 50.60(6) .
Bi14 Ce1 Bi2 134.56(6) .
Bi11 Ce1 Bi2 93.01(6) .
Bi7 Ce1 Bi2 89.46(6) .
Bi9 Ce1 Bi2 69.02(5) .
Bi3 Ce1 Bi2 47.78(7) .
Bi5 Ce1 Bi2 115.48(6) .
O14 K1 O10 101.7(5) .
O14 K1 O5 111.0(5) .
O10 K1 O5 140.9(4) .
O14 K1 O9 60.0(5) .
O10 K1 O9 120.8(4) .
O5 K1 O9 94.6(4) .
O14 K1 O8 95.6(5) .
O10 K1 O8 97.2(4) .
O5 K1 O8 59.6(4) .
O9 K1 O8 137.1(4) .
O14 K1 O12 144.7(5) .
O10 K1 O12 59.1(5) .
O5 K1 O12 100.0(4) .
O9 K1 O12 102.1(4) .
O8 K1 O12 115.0(4) .
O14 K1 N4 61.1(5) .
O10 K1 N4 60.1(5) .
O5 K1 N4 118.8(5) .
O9 K1 N4 119.4(5) .
O8 K1 N4 61.2(5) .
O12 K1 N4 117.7(5) .
O14 K1 N3 119.9(5) .
O10 K1 N3 118.9(5) .
O5 K1 N3 61.5(4) .
O9 K1 N3 61.5(5) .
O8 K1 N3 118.8(4) .
O12 K1 N3 61.2(5) .
N4 K1 N3 178.9(6) .
O2 K2 O6 119.2(4) .
O2 K2 O3 133.6(4) .
O6 K2 O3 100.9(4) .
O2 K2 O4 60.9(4) .
O6 K2 O4 97.0(4) .
O3 K2 O4 93.8(4) .
O2 K2 O7 95.6(4) .
O6 K2 O7 141.1(4) .
O3 K2 O7 59.0(4) .
O4 K2 O7 115.9(4) .
O2 K2 O1 98.2(4) .
O6 K2 O1 60.9(4) .
O3 K2 O1 122.6(4) .
O4 K2 O1 139.1(4) .
O7 K2 O1 100.0(4) .
O2 K2 N2 120.5(4) .
O6 K2 N2 59.6(4) .
O3 K2 N2 60.1(4) .
O4 K2 N2 60.5(4) .
O7 K2 N2 118.5(4) .
O1 K2 N2 119.3(4) .
O2 K2 N1 62.0(4) .
O6 K2 N1 119.5(4) .
O3 K2 N1 118.4(4) .
O4 K2 N1 121.9(4) .
O7 K2 N1 60.4(4) .
O1 K2 N1 59.4(4) .
N2 K2 N1 177.6(4) .
O21 K3 O18 122.6(10) .
O21 K3 O11 99.7(11) .
O18 K3 O11 58.1(9) .
O21 K3 O22 61.1(9) .
O18 K3 O22 105.3(9) .
O11 K3 O22 144.7(11) .
O21 K3 O15 95.5(9) .
O18 K3 O15 136.7(8) .
O11 K3 O15 99.2(9) .
O22 K3 O15 111.3(9) .
O21 K3 O24 138.8(12) .
O18 K3 O24 94.4(10) .
O11 K3 O24 116.3(12) .
O22 K3 O24 94.4(11) .
O15 K3 O24 61.1(7) .
O21 K3 N7 61.5(9) .
O18 K3 N7 117.3(9) .
O11 K3 N7 59.8(8) .
O22 K3 N7 120.6(8) .
O15 K3 N7 61.1(7) .
O24 K3 N7 119.8(8) .
O21 K3 N8 121.6(9) .
O18 K3 N8 62.3(10) .
O11 K3 N8 119.3(9) .
O22 K3 N8 62.2(8) .
O15 K3 N8 116.7(8) .
O24 K3 N8 57.3(9) .
N7 K3 N8 176.7(9) .
O21 K3 C611 78.0(8) .
O18 K3 C611 82.6(10) .
O11 K3 C611 132.0(12) .
O22 K3 C611 23.3(8) .
O15 K3 C611 128.8(11) .
O24 K3 C611 90.9(11) .
N7 K3 C611 139.5(8) .
N8 K3 C611 43.7(8) .
O21 K3 C61 82.0(10) .
O18 K3 C61 103.1(10) .
O11 K3 C61 158.8(11) .
O22 K3 C61 23.1(8) .
O15 K3 C61 101.6(11) .
O24 K3 C61 71.6(12) .
N7 K3 C61 135.6(8) .
N8 K3 C61 46.4(8) .
C611 K3 C61 27.4(15) .
O20 K4 O23 90.9(10) .
O20 K4 O19 101.3(8) .
O23 K4 O19 95.3(9) .
O20 K4 O16 124.8(10) .
O23 K4 O16 61.6(7) .
O19 K4 O16 126.4(9) .
O20 K4 O13 131.1(8) .
O23 K4 O13 133.7(9) .
O19 K4 O13 62.3(6) .
O16 K4 O13 97.9(8) .
O20 K4 O17 52.3(9) .
O23 K4 O17 131.0(10) .
O19 K4 O17 120.2(9) .
O16 K4 O17 110.0(9) .
O13 K4 O17 94.2(7) .
O20 K4 N5 112.6(9) .
O23 K4 N5 125.8(8) .
O19 K4 N5 124.2(8) .
O16 K4 N5 64.9(8) .
O13 K4 N5 61.9(7) .
O17 K4 N5 61.9(9) .
O20 K4 N6 59.3(8) .
O23 K4 N6 58.5(7) .
O19 K4 N6 59.3(8) .
O16 K4 N6 120.1(8) .
O13 K4 N6 121.4(7) .
O17 K4 N6 109.9(8) .
N5 K4 N6 171.7(9) .
O20 K4 C49 118.1(11) .
O23 K4 C49 79.6(7) .
O19 K4 C49 140.3(11) .
O16 K4 C49 20.8(8) .
O13 K4 C49 92.9(8) .
O17 K4 C49 90.3(10) .
N5 K4 C49 46.2(7) .
N6 K4 C49 137.2(8) .
O20 K4 C38 133.2(9) .
O23 K4 C38 116.7(10) .
O19 K4 C38 43.1(7) .
O16 K4 C38 101.9(9) .
O13 K4 C38 21.8(6) .
O17 K4 C38 112.3(8) .
N5 K4 C38 82.4(8) .
N6 K4 C38 102.1(8) .
C49 K4 C38 104.3(10) .
O20 K4 C57 108.7(11) .
O23 K4 C57 41.0(7) .
O19 K4 C57 125.1(9) .
O16 K4 C57 22.6(8) .
O13 K4 C57 118.4(9) .
O17 K4 C57 114.6(10) .
N5 K4 C57 84.8(8) .
N6 K4 C57 99.0(8) .
C49 K4 C57 38.6(8) .
C38 K4 C57 116.9(10) .
C9 O1 C11 113.3(13) .
C9 O1 K2 116.6(10) .
C11 O1 K2 108.9(11) .
C13 O2 C6 109.5(13) .
C13 O2 K2 116.1(9) .
C6 O2 K2 114.4(10) .
C20 O3 C5 112.5(14) .
C20 O3 K2 115.0(10) .
C5 O3 K2 122.2(10) .
C15 O4 C10 110.6(14) .
C15 O4 K2 119.5(11) .
C10 O4 K2 114.1(10) .
C2 O5 C4 110.9(14) .
C2 O5 K1 117.1(10) .
C4 O5 K1 115.5(10) .
C3 O6 C8 113.8(14) .
C3 O6 K2 120.7(12) .
C8 O6 K2 112.9(10) .
C18 O7 C14 111.8(15) .
C18 O7 K2 118.0(11) .
C14 O7 K2 115.4(12) .
C21 O8 C1 109.9(15) .
C21 O8 K1 119.3(13) .
C1 O8 K1 112.1(10) .
C34 O9 C28 109.3(18) .
C34 O9 K1 112.4(12) .
C28 O9 K1 120.1(12) .
C27 O10 C36 111.8(18) .
C27 O10 K1 117.6(12) .
C36 O10 K1 118.9(13) .
C46 O11 C43 104(3) .
C46 O11 K3 121(3) .
C43 O11 K3 122(2) .
C47 O12 C50 112.5(16) .
C47 O12 K1 117.9(13) .
C50 O12 K1 114.2(12) .
C38 O13 C32 115(3) .
C38 O13 K4 109.4(16) .
C32 O13 K4 112.8(16) .
C26 O14 C52 115(2) .
C26 O14 K1 118.1(14) .
C52 O14 K1 121.2(16) .
C62 O15 C29 110(3) .
C62 O15 K3 117.2(19) .
C29 O15 K3 113.4(18) .
C49 O16 C57 111(3) .
C49 O16 K4 114(3) .
C57 O16 K4 111(2) .
C44 O17 C39 113(3) .
C44 O17 K4 111(2) .
C39 O17 K4 117(2) .
C48 O18 C55 112(3) .
C48 O18 K3 120(2) .
C55 O18 K3 116(2) .
C53 O19 C71 106(2) .
C53 O19 K4 113.6(16) .
C71 O19 K4 115(2) .
C60 O20 C67 106(3) .
C60 O20 K4 120(2) .
C67 O20 K4 119(2) .
C56 O21 C41 109(3) .
C56 O21 K3 115(2) .
C41 O21 K3 119(2) .
C61 O22 C611 71(4) .
C61 O22 C69 142(4) .
C611 O22 C69 103(3) .
C61 O22 K3 107(3) .
C611 O22 K3 106(3) .
C69 O22 K3 111(2) .
C63 O23 C59 107(3) .
C63 O23 K4 124(3) .
C59 O23 K4 113(2) .
C72 O24 C70 107(3) .
C72 O24 K3 106(3) .
C70 O24 K3 123(2) .
C16 N1 C12 108.9(15) .
C16 N1 C7 109.3(15) .
C12 N1 C7 110.3(14) .
C16 N1 K2 110.6(11) .
C12 N1 K2 110.9(12) .
C7 N1 K2 106.8(10) .
C17 N2 C25 110.1(15) .
C17 N2 C22 107.8(16) .
C25 N2 C22 110.3(15) .
C17 N2 K2 112.1(11) .
C25 N2 K2 108.9(11) .
C22 N2 K2 107.6(10) .
C19 N3 C33 107.6(18) .
C19 N3 C42 107.9(16) .
C33 N3 C42 112.7(19) .
C19 N3 K1 110.1(11) .
C33 N3 K1 107.9(12) .
C42 N3 K1 110.5(12) .
C35 N4 C24 111.7(19) .
C35 N4 C45 114(2) .
C24 N4 C45 104.1(19) .
C35 N4 K1 109.5(15) .
C24 N4 K1 108.8(12) .
C45 N4 K1 108.1(13) .
C54 N5 C23 106(3) .
C54 N5 C30 116(3) .
C23 N5 C30 111(3) .
C54 N5 K4 105(2) .
C23 N5 K4 110(2) .
C30 N5 K4 108(2) .
C58 N6 C65 113(3) .
C58 N6 C64 103(3) .
C65 N6 C64 116(3) .
C58 N6 K4 107(2) .
C65 N6 K4 109(2) .
C64 N6 K4 108(2) .
C37 N7 C31 107(3) .
C37 N7 C40 116(3) .
C31 N7 C40 111(3) .
C37 N7 K3 110(2) .
C31 N7 K3 109.1(18) .
C40 N7 K3 103.6(19) .
C68 N8 C51 111(3) .
C68 N8 C66 107(3) .
C51 N8 C66 111(3) .
C68 N8 K3 115(2) .
C51 N8 K3 104(2) .
C66 N8 K3 107.6(19) .
O8 C1 C2 110.1(16) .
O8 C1 H1A 109.6 .
C2 C1 H1A 109.6 .
O8 C1 H1B 109.6 .
C2 C1 H1B 109.6 .
H1A C1 H1B 108.2 .
O5 C2 C1 109.4(16) .
O5 C2 H2A 109.8 .
C1 C2 H2A 109.8 .
O5 C2 H2B 109.8 .
C1 C2 H2B 109.8 .
H2A C2 H2B 108.2 .
O6 C3 C17 109.2(16) .
O6 C3 H3A 109.8 .
C17 C3 H3A 109.8 .
O6 C3 H3B 109.8 .
C17 C3 H3B 109.8 .
H3A C3 H3B 108.3 .
O5 C4 C19 108.4(15) .
O5 C4 H4A 110.0 .
C19 C4 H4A 110.0 .
O5 C4 H4B 110.0 .
C19 C4 H4B 110.0 .
H4A C4 H4B 108.4 .
O3 C5 C25 109.3(15) .
O3 C5 H5A 109.8 .
C25 C5 H5A 109.8 .
O3 C5 H5B 109.8 .
C25 C5 H5B 109.8 .
H5A C5 H5B 108.3 .
O2 C6 C10 108.3(15) .
O2 C6 H6A 110.0 .
C10 C6 H6A 110.0 .
O2 C6 H6B 110.0 .
C10 C6 H6B 110.0 .
H6A C6 H6B 108.4 .
N1 C7 C13 113.2(14) .
N1 C7 H7A 108.9 .
C13 C7 H7A 108.9 .
N1 C7 H7B 108.9 .
C13 C7 H7B 108.9 .
H7A C7 H7B 107.8 .
C11 C8 O6 111.8(16) .
C11 C8 H8A 109.2 .
O6 C8 H8A 109.2 .
C11 C8 H8B 109.2 .
O6 C8 H8B 109.2 .
H8A C8 H8B 107.9 .
O1 C9 C12 111.5(15) .
O1 C9 H9A 109.3 .
C12 C9 H9A 109.3 .
O1 C9 H9B 109.3 .
C12 C9 H9B 109.3 .
H9A C9 H9B 108.0 .
O4 C10 C6 108.0(16) .
O4 C10 H10A 110.1 .
C6 C10 H10A 110.1 .
O4 C10 H10B 110.1 .
C6 C10 H10B 110.1 .
H10A C10 H10B 108.4 .
C8 C11 O1 109.7(15) .
C8 C11 H11A 109.7 .
O1 C11 H11A 109.7 .
C8 C11 H11B 109.7 .
O1 C11 H11B 109.7 .
H11A C11 H11B 108.2 .
C9 C12 N1 113.9(16) .
C9 C12 H12A 108.8 .
N1 C12 H12A 108.8 .
C9 C12 H12B 108.8 .
N1 C12 H12B 108.8 .
H12A C12 H12B 107.7 .
O2 C13 C7 109.7(15) .
O2 C13 H13A 109.7 .
C7 C13 H13A 109.7 .
O2 C13 H13B 109.7 .
C7 C13 H13B 109.7 .
H13A C13 H13B 108.2 .
O7 C14 C16 109.7(16) .
O7 C14 H14A 109.7 .
C16 C14 H14A 109.7 .
O7 C14 H14B 109.7 .
C16 C14 H14B 109.7 .
H14A C14 H14B 108.2 .
O4 C15 C22 107.9(15) .
O4 C15 H15A 110.1 .
C22 C15 H15A 110.1 .
O4 C15 H15B 110.1 .
C22 C15 H15B 110.1 .
H15A C15 H15B 108.4 .
N1 C16 C14 115.2(17) .
N1 C16 H16A 108.5 .
C14 C16 H16A 108.5 .
N1 C16 H16B 108.5 .
C14 C16 H16B 108.5 .
H16A C16 H16B 107.5 .
N2 C17 C3 111.9(16) .
N2 C17 H17A 109.2 .
C3 C17 H17A 109.2 .
N2 C17 H17B 109.2 .
C3 C17 H17B 109.2 .
H17A C17 H17B 107.9 .
O7 C18 C20 109.6(16) .
O7 C18 H18A 109.7 .
C20 C18 H18A 109.7 .
O7 C18 H18B 109.7 .
C20 C18 H18B 109.7 .
H18A C18 H18B 108.2 .
N3 C19 C4 114.2(16) .
N3 C19 H19A 108.7 .
C4 C19 H19A 108.7 .
N3 C19 H19B 108.7 .
C4 C19 H19B 108.7 .
H19A C19 H19B 107.6 .
C18 C20 O3 112.0(15) .
C18 C20 H20A 109.2 .
O3 C20 H20A 109.2 .
C18 C20 H20B 109.2 .
O3 C20 H20B 109.2 .
H20A C20 H20B 107.9 .
O8 C21 C24 111.0(18) .
O8 C21 H21A 109.4 .
C24 C21 H21A 109.4 .
O8 C21 H21B 109.4 .
C24 C21 H21B 109.4 .
H21A C21 H21B 108.0 .
N2 C22 C15 116.2(17) .
N2 C22 H22A 108.2 .
C15 C22 H22A 108.2 .
N2 C22 H22B 108.2 .
C15 C22 H22B 108.2 .
H22A C22 H22B 107.4 .
N5 C23 C32 114(3) .
N5 C23 H23A 108.9 .
C32 C23 H23A 108.9 .
N5 C23 H23B 108.9 .
C32 C23 H23B 108.9 .
H23A C23 H23B 107.7 .
C21 C24 N4 115.3(18) .
C21 C24 H24A 108.5 .
N4 C24 H24A 108.5 .
C21 C24 H24B 108.5 .
N4 C24 H24B 108.5 .
H24A C24 H24B 107.5 .
C5 C25 N2 116.0(15) .
C5 C25 H25A 108.3 .
N2 C25 H25A 108.3 .
C5 C25 H25B 108.3 .
N2 C25 H25B 108.3 .
H25A C25 H25B 107.4 .
O14 C26 C34 114(2) .
O14 C26 H26A 108.8 .
C34 C26 H26A 108.8 .
O14 C26 H26B 108.8 .
C34 C26 H26B 108.8 .
H26A C26 H26B 107.7 .
O10 C27 C50 108.0(19) .
O10 C27 H27A 110.1 .
C50 C27 H27A 110.1 .
O10 C27 H27B 110.1 .
C50 C27 H27B 110.1 .
H27A C27 H27B 108.4 .
O9 C28 C33 108.6(18) .
O9 C28 H28A 110.0 .
C33 C28 H28A 110.0 .
O9 C28 H28B 110.0 .
C33 C28 H28B 110.0 .
H28A C28 H28B 108.3 .
O15 C29 C31 109(3) .
O15 C29 H29A 110.0 .
C31 C29 H29A 110.0 .
O15 C29 H29B 110.0 .
C31 C29 H29B 110.0 .
H29A C29 H29B 108.3 .
C39 C30 N5 120(3) .
C39 C30 H30A 107.4 .
N5 C30 H30A 107.4 .
C39 C30 H30B 107.4 .
N5 C30 H30B 107.4 .
H30A C30 H30B 106.9 .
N7 C31 C29 115(3) .
N7 C31 H31A 108.5 .
C29 C31 H31A 108.5 .
N7 C31 H31B 108.5 .
C29 C31 H31B 108.5 .
H31A C31 H31B 107.5 .
O13 C32 C23 109(3) .
O13 C32 H32A 109.9 .
C23 C32 H32A 109.9 .
O13 C32 H32B 109.9 .
C23 C32 H32B 109.9 .
H32A C32 H32B 108.3 .
C28 C33 N3 118(2) .
C28 C33 H33A 107.8 .
N3 C33 H33A 107.8 .
C28 C33 H33B 107.8 .
N3 C33 H33B 107.8 .
H33A C33 H33B 107.1 .
O9 C34 C26 110(2) .
O9 C34 H34A 109.6 .
C26 C34 H34A 109.6 .
O9 C34 H34B 109.6 .
C26 C34 H34B 109.6 .
H34A C34 H34B 108.1 .
N4 C35 C36 115(2) .
N4 C35 H35A 108.6 .
C36 C35 H35A 108.6 .
N4 C35 H35B 108.6 .
C36 C35 H35B 108.6 .
H35A C35 H35B 107.6 .
O10 C36 C35 110(2) .
O10 C36 H36A 109.7 .
C35 C36 H36A 109.7 .
O10 C36 H36B 109.7 .
C35 C36 H36B 109.7 .
H36A C36 H36B 108.2 .
N7 C37 C43 116(3) .
N7 C37 H37A 108.2 .
C43 C37 H37A 108.2 .
N7 C37 H37B 108.2 .
C43 C37 H37B 108.2 .
H37A C37 H37B 107.4 .
O13 C38 C53 107(3) .
O13 C38 K4 48.7(13) .
C53 C38 K4 79.7(16) .
O13 C38 H38A 110.3 .
C53 C38 H38A 110.3 .
K4 C38 H38A 83.8 .
O13 C38 H38B 110.3 .
C53 C38 H38B 110.3 .
K4 C38 H38B 159.0 .
H38A C38 H38B 108.5 .
O17 C39 C30 113(3) .
O17 C39 H39A 109.0 .
C30 C39 H39A 109.0 .
O17 C39 H39B 109.0 .
C30 C39 H39B 109.0 .
H39A C39 H39B 107.8 .
C41 C40 N7 117(3) .
C41 C40 H40A 108.1 .
N7 C40 H40A 108.1 .
C41 C40 H40B 108.1 .
N7 C40 H40B 108.1 .
H40A C40 H40B 107.3 .
O21 C41 C40 105(3) .
O21 C41 H41A 110.8 .
C40 C41 H41A 110.8 .
O21 C41 H41B 110.8 .
C40 C41 H41B 110.8 .
H41A C41 H41B 108.9 .
N3 C42 C47 113.4(17) .
N3 C42 H42A 108.9 .
C47 C42 H42A 108.9 .
N3 C42 H42B 108.9 .
C47 C42 H42B 108.9 .
H42A C42 H42B 107.7 .
O11 C43 C37 104(3) .
O11 C43 H43A 111.0 .
C37 C43 H43A 111.0 .
O11 C43 H43B 111.0 .
C37 C43 H43B 111.0 .
H43A C43 H43B 109.0 .
O17 C44 C60 113(3) .
O17 C44 H44A 109.0 .
C60 C44 H44A 109.0 .
O17 C44 H44B 109.0 .
C60 C44 H44B 109.0 .
H44A C44 H44B 107.8 .
C52 C45 N4 113(2) .
C52 C45 H45A 109.0 .
N4 C45 H45A 109.0 .
C52 C45 H45B 109.0 .
N4 C45 H45B 109.0 .
H45A C45 H45B 107.8 .
O11 C46 C55 104(3) .
O11 C46 H46A 110.9 .
C55 C46 H46A 110.9 .
O11 C46 H46B 110.9 .
C55 C46 H46B 110.9 .
H46A C46 H46B 109.0 .
O12 C47 C42 111.0(18) .
O12 C47 H47A 109.4 .
C42 C47 H47A 109.4 .
O12 C47 H47B 109.4 .
C42 C47 H47B 109.4 .
H47A C47 H47B 108.0 .
O18 C48 C51 114(3) .
O18 C48 H48A 108.9 .
C51 C48 H48A 108.9 .
O18 C48 H48B 108.9 .
C51 C48 H48B 108.9 .
H48A C48 H48B 107.7 .
O16 C49 C54 114(3) .
O16 C49 K4 46(2) .
C54 C49 K4 81(2) .
O16 C49 H49A 108.8 .
C54 C49 H49A 108.8 .
K4 C49 H49A 153.0 .
O16 C49 H49B 108.7 .
C54 C49 H49B 108.8 .
K4 C49 H49B 91.7 .
H49A C49 H49B 107.6 .
O12 C50 C27 110.6(17) .
O12 C50 H50A 109.5 .
C27 C50 H50A 109.5 .
O12 C50 H50B 109.5 .
C27 C50 H50B 109.5 .
H50A C50 H50B 108.1 .
N8 C51 C48 119(3) .
N8 C51 H51A 107.5 .
C48 C51 H51A 107.5 .
N8 C51 H51B 107.5 .
C48 C51 H51B 107.5 .
H51A C51 H51B 107.0 .
O14 C52 C45 111(2) .
O14 C52 H52A 109.5 .
C45 C52 H52A 109.5 .
O14 C52 H52B 109.5 .
C45 C52 H52B 109.5 .
H52A C52 H52B 108.1 .
O19 C53 C38 107(2) .
O19 C53 H53A 110.3 .
C38 C53 H53A 110.3 .
O19 C53 H53B 110.3 .
C38 C53 H53B 110.3 .
H53A C53 H53B 108.5 .
N5 C54 C49 120(3) .
N5 C54 H54A 107.3 .
C49 C54 H54A 107.3 .
N5 C54 H54B 107.3 .
C49 C54 H54B 107.3 .
H54A C54 H54B 106.9 .
O18 C55 C46 109(4) .
O18 C55 H55A 109.8 .
C46 C55 H55A 109.8 .
O18 C55 H55B 109.8 .
C46 C55 H55B 109.8 .
H55A C55 H55B 108.3 .
O21 C56 C69 115(4) .
O21 C56 H56A 108.6 .
C69 C56 H56A 108.6 .
O21 C56 H56B 108.6 .
C69 C56 H56B 108.6 .
H56A C56 H56B 107.5 .
O16 C57 C59 106(3) .
O16 C57 K4 46.2(19) .
C59 C57 K4 80(2) .
O16 C57 H57A 110.6 .
C59 C57 H57A 110.6 .
K4 C57 H57A 85.5 .
O16 C57 H57B 110.6 .
C59 C57 H57B 110.6 .
K4 C57 H57B 156.8 .
H57A C57 H57B 108.8 .
N6 C58 C67 107(3) .
N6 C58 H58A 110.2 .
C67 C58 H58A 110.2 .
N6 C58 H58B 110.2 .
C67 C58 H58B 110.2 .
H58A C58 H58B 108.5 .
O23 C59 C57 103(3) .
O23 C59 H59A 111.2 .
C57 C59 H59A 111.2 .
O23 C59 H59B 111.2 .
C57 C59 H59B 111.2 .
H59A C59 H59B 109.2 .
O20 C60 C44 113(3) .
O20 C60 H60A 109.0 .
C44 C60 H60A 109.0 .
O20 C60 H60B 109.0 .
C44 C60 H60B 109.0 .
H60A C60 H60B 107.8 .
O22 C61 C66 105(3) .
O22 C61 K3 50(2) .
C66 C61 K3 86(3) .
O22 C61 H61A 110.7 .
C66 C61 H61A 110.7 .
K3 C61 H61A 159.0 .
O22 C61 H61B 110.7 .
C66 C61 H61B 110.7 .
K3 C61 H61B 75.8 .
H61A C61 H61B 108.8 .
O22 C611 C66 105(3) .
O22 C611 K3 50.8(19) .
C66 C611 K3 86(2) .
O22 C611 H61C 110.8 .
C66 C611 H61C 110.8 .
K3 C611 H61C 74.7 .
O22 C611 H61D 110.8 .
C66 C611 H61D 110.8 .
K3 C611 H61D 159.1 .
H61C C611 H61D 108.8 .
O15 C62 C72 106(3) .
O15 C62 H62A 110.5 .
C72 C62 H62A 110.5 .
O15 C62 H62B 110.5 .
C72 C62 H62B 110.5 .
H62A C62 H62B 108.7 .
O23 C63 C65 106(3) .
O23 C63 H63A 110.6 .
C65 C63 H63A 110.6 .
O23 C63 H63B 110.6 .
C65 C63 H63B 110.6 .
H63A C63 H63B 108.7 .
N6 C64 C71 111(3) .
N6 C64 H64A 109.5 .
C71 C64 H64A 109.5 .
N6 C64 H64B 109.5 .
C71 C64 H64B 109.5 .
H64A C64 H64B 108.1 .
N6 C65 C63 114(3) .
N6 C65 H65A 108.7 .
C63 C65 H65A 108.7 .
N6 C65 H65B 108.7 .
C63 C65 H65B 108.7 .
H65A C65 H65B 107.6 .
N8 C66 C611 106(3) .
N8 C66 C61 115(3) .
C611 C66 C61 64(3) .
O20 C67 C58 108(3) .
O20 C67 H67A 110.2 .
C58 C67 H67A 110.2 .
O20 C67 H67B 110.2 .
C58 C67 H67B 110.2 .
H67A C67 H67B 108.5 .
N8 C68 C70 118(3) .
N8 C68 H68A 107.8 .
C70 C68 H68A 107.8 .
N8 C68 H68B 107.8 .
C70 C68 H68B 107.8 .
H68A C68 H68B 107.1 .
C56 C69 O22 107(3) .
C56 C69 H69A 110.3 .
O22 C69 H69A 110.3 .
C56 C69 H69B 110.3 .
O22 C69 H69B 110.3 .
H69A C69 H69B 108.5 .
O24 C70 C68 111(4) .
O24 C70 H70A 109.5 .
C68 C70 H70A 109.5 .
O24 C70 H70B 109.5 .
C68 C70 H70B 109.5 .
H70A C70 H70B 108.1 .
O19 C71 C64 101(3) .
O19 C71 H71A 111.5 .
C64 C71 H71A 111.5 .
O19 C71 H71B 111.5 .
C64 C71 H71B 111.5 .
H71A C71 H71B 109.3 .
O24 C72 C62 112(4) .
O24 C72 H72A 109.1 .
C62 C72 H72A 109.1 .
O24 C72 H72B 109.1 .
C62 C72 H72B 109.1 .
H72A C72 H72B 107.9 .
CE7 CE7 NE8 115(3) 3_656
CE7 CE7 HE7A 108.4 3_656
NE8 CE7 HE7A 108.4 .
CE7 CE7 HE7B 108.4 3_656
NE8 CE7 HE7B 108.4 .
HE7A CE7 HE7B 107.5 .
N1E C1E C2E 118(6) .
N1E C1E H1EA 107.8 .
C2E C1E H1EA 107.8 .
N1E C1E H1EB 107.8 .
C2E C1E H1EB 107.8 .
H1EA C1E H1EB 107.1 .
N2E C2E C1E 115(7) .
N2E C2E H2EA 108.6 .
C1E C2E H2EA 108.6 .
N2E C2E H2EB 108.6 .
C1E C2E H2EB 108.6 .
H2EA C2E H2EB 107.6 .

loop_
_geom_bond_atom_site_label_1
_geom_bond_atom_site_label_2
_geom_bond_distance
_geom_bond_site_symmetry_2
Bi1A Bi3 1.441(4) .
Bi1A Bi2 1.448(4) .
Bi1A Ce1 3.057(2) .
Bi1A Bi6 3.481(3) .
Bi1A Bi8 3.491(3) .
Bi1A Bi10 3.502(3) .
Bi1A Bi4 3.504(3) .
Bi1B Bi15 1.084(17) .
Bi1B Bi5 1.824(17) .
Bi1B Ce1 3.045(12) .
Bi1B Bi14 3.432(14) .
Bi1B Bi12 3.483(14) .
Bi2 Bi8 2.849(3) .
Bi2 Bi3 2.865(4) .
Bi2 Bi10 2.979(3) .
Bi2 Ce1 3.543(3) .
Bi3 Bi6 2.879(4) .
Bi3 Bi4 2.944(3) .
Bi3 Ce1 3.532(3) .
Bi4 Bi5 2.961(2) .
Bi4 Bi11 2.9831(15) .
Bi4 Ce1 3.4212(14) .
Bi5 Bi15 2.8971(19) .
Bi5 Bi6 2.9650(18) .
Bi5 Ce1 3.5375(17) .
Bi6 Bi7 3.0022(16) .
Bi6 Ce1 3.4139(14) .
Bi7 Bi14 2.9116(17) .
Bi7 Bi8 2.9662(15) .
Bi7 Ce1 3.4376(16) .
Bi8 Bi9 2.9736(16) .
Bi8 Ce1 3.4012(13) .
Bi9 Bi13 2.9079(17) .
Bi9 Bi10 2.9624(17) .
Bi9 Ce1 3.5186(16) .
Bi10 Bi11 3.0123(16) .
Bi10 Ce1 3.4245(14) .
Bi11 Bi12 2.909(2) .
Bi11 Ce1 3.4346(16) .
Bi12 Bi13 2.9833(13) .
Bi12 Bi15 2.9998(14) .
Bi12 Ce1 3.4042(16) .
Bi13 Bi14 3.0149(13) .
Bi13 Ce1 3.4209(15) .
Bi14 Bi15 2.9813(14) .
Bi14 Ce1 3.4290(19) .
Bi15 Ce1 3.4051(16) .
K1 O14 2.762(16) .
K1 O10 2.803(14) .
K1 O5 2.833(13) .
K1 O9 2.833(14) .
K1 O8 2.833(12) .
K1 O12 2.844(14) .
K1 N4 2.903(18) .
K1 N3 2.924(16) .
K2 O2 2.782(12) .
K2 O6 2.800(14) .
K2 O3 2.803(12) .
K2 O4 2.835(13) .
K2 O7 2.853(13) .
K2 O1 2.877(13) .
K2 N2 2.999(17) .
K2 N1 3.026(16) .
K3 O21 2.75(3) .
K3 O18 2.80(3) .
K3 O11 2.82(3) .
K3 O22 2.83(3) .
K3 O15 2.85(2) .
K3 O24 2.89(3) .
K3 N7 2.98(3) .
K3 N8 3.01(3) .
K3 C611 3.51(4) .
K3 C61 3.52(6) .
K4 O20 2.73(2) .
K4 O23 2.73(3) .
K4 O19 2.74(2) .
K4 O16 2.74(3) .
K4 O13 2.803(18) .
K4 O17 2.90(3) .
K4 N5 2.99(3) .
K4 N6 3.06(3) .
K4 C49 3.52(4) .
K4 C38 3.52(3) .
K4 C57 3.54(4) .
O1 C9 1.44(2) .
O1 C11 1.45(2) .
O2 C13 1.44(2) .
O2 C6 1.45(2) .
O3 C20 1.45(2) .
O3 C5 1.47(2) .
O4 C15 1.40(2) .
O4 C10 1.42(2) .
O5 C2 1.40(2) .
O5 C4 1.46(2) .
O6 C3 1.42(2) .
O6 C8 1.47(2) .
O7 C18 1.42(2) .
O7 C14 1.47(2) .
O8 C21 1.38(2) .
O8 C1 1.43(2) .
O9 C34 1.41(3) .
O9 C28 1.42(3) .
O10 C27 1.42(3) .
O10 C36 1.42(3) .
O11 C46 1.40(3) .
O11 C43 1.44(4) .
O12 C47 1.39(3) .
O12 C50 1.45(3) .
O13 C38 1.39(3) .
O13 C32 1.44(3) .
O14 C26 1.38(3) .
O14 C52 1.39(3) .
O15 C62 1.41(3) .
O15 C29 1.43(3) .
O16 C49 1.37(4) .
O16 C57 1.46(4) .
O17 C44 1.35(3) .
O17 C39 1.42(3) .
O18 C48 1.35(3) .
O18 C55 1.43(4) .
O19 C53 1.46(3) .
O19 C71 1.46(3) .
O20 C60 1.36(3) .
O20 C67 1.40(4) .
O21 C56 1.38(4) .
O21 C41 1.41(3) .
O22 C61 1.44(3) .
O22 C611 1.45(3) .
O22 C69 1.47(4) .
O23 C63 1.37(4) .
O23 C59 1.48(3) .
O24 C72 1.40(4) .
O24 C70 1.42(4) .
N1 C16 1.45(3) .
N1 C12 1.47(2) .
N1 C7 1.50(2) .
N2 C17 1.44(3) .
N2 C25 1.48(2) .
N2 C22 1.48(3) .
N3 C19 1.48(3) .
N3 C33 1.49(3) .
N3 C42 1.49(3) .
N4 C35 1.41(3) .
N4 C24 1.50(3) .
N4 C45 1.51(3) .
N5 C54 1.42(4) .
N5 C23 1.48(3) .
N5 C30 1.52(3) .
N6 C58 1.46(3) .
N6 C65 1.49(4) .
N6 C64 1.53(4) .
N7 C37 1.43(3) .
N7 C31 1.44(3) .
N7 C40 1.52(3) .
N8 C68 1.44(4) .
N8 C51 1.48(4) .
N8 C66 1.51(4) .
C1 C2 1.49(3) .
C1 H1A 0.9900 .
C1 H1B 0.9900 .
C2 H2A 0.9900 .
C2 H2B 0.9900 .
C3 C17 1.56(3) .
C3 H3A 0.9900 .
C3 H3B 0.9900 .
C4 C19 1.48(3) .
C4 H4A 0.9900 .
C4 H4B 0.9900 .
C5 C25 1.48(3) .
C5 H5A 0.9900 .
C5 H5B 0.9900 .
C6 C10 1.53(3) .
C6 H6A 0.9900 .
C6 H6B 0.9900 .
C7 C13 1.51(3) .
C7 H7A 0.9900 .
C7 H7B 0.9900 .
C8 C11 1.38(3) .
C8 H8A 0.9900 .
C8 H8B 0.9900 .
C9 C12 1.45(3) .
C9 H9A 0.9900 .
C9 H9B 0.9900 .
C10 H10A 0.9900 .
C10 H10B 0.9900 .
C11 H11A 0.9900 .
C11 H11B 0.9900 .
C12 H12A 0.9900 .
C12 H12B 0.9900 .
C13 H13A 0.9900 .
C13 H13B 0.9900 .
C14 C16 1.49(3) .
C14 H14A 0.9900 .
C14 H14B 0.9900 .
C15 C22 1.50(3) .
C15 H15A 0.9900 .
C15 H15B 0.9900 .
C16 H16A 0.9900 .
C16 H16B 0.9900 .
C17 H17A 0.9900 .
C17 H17B 0.9900 .
C18 C20 1.44(3) .
C18 H18A 0.9900 .
C18 H18B 0.9900 .
C19 H19A 0.9900 .
C19 H19B 0.9900 .
C20 H20A 0.9900 .
C20 H20B 0.9900 .
C21 C24 1.48(3) .
C21 H21A 0.9900 .
C21 H21B 0.9900 .
C22 H22A 0.9900 .
C22 H22B 0.9900 .
C23 C32 1.55(4) .
C23 H23A 0.9900 .
C23 H23B 0.9900 .
C24 H24A 0.9900 .
C24 H24B 0.9900 .
C25 H25A 0.9900 .
C25 H25B 0.9900 .
C26 C34 1.46(4) .
C26 H26A 0.9900 .
C26 H26B 0.9900 .
C27 C50 1.45(3) .
C27 H27A 0.9900 .
C27 H27B 0.9900 .
C28 C33 1.49(4) .
C28 H28A 0.9900 .
C28 H28B 0.9900 .
C29 C31 1.50(4) .
C29 H29A 0.9900 .
C29 H29B 0.9900 .
C30 C39 1.46(4) .
C30 H30A 0.9900 .
C30 H30B 0.9900 .
C31 H31A 0.9900 .
C31 H31B 0.9900 .
C32 H32A 0.9900 .
C32 H32B 0.9900 .
C33 H33A 0.9900 .
C33 H33B 0.9900 .
C34 H34A 0.9900 .
C34 H34B 0.9900 .
C35 C36 1.47(4) .
C35 H35A 0.9900 .
C35 H35B 0.9900 .
C36 H36A 0.9900 .
C36 H36B 0.9900 .
C37 C43 1.58(4) .
C37 H37A 0.9900 .
C37 H37B 0.9900 .
C38 C53 1.54(4) .
C38 H38A 0.9900 .
C38 H38B 0.9900 .
C39 H39A 0.9900 .
C39 H39B 0.9900 .
C40 C41 1.47(4) .
C40 H40A 0.9900 .
C40 H40B 0.9900 .
C41 H41A 0.9900 .
C41 H41B 0.9900 .
C42 C47 1.53(3) .
C42 H42A 0.9900 .
C42 H42B 0.9900 .
C43 H43A 0.9900 .
C43 H43B 0.9900 .
C44 C60 1.43(4) .
C44 H44A 0.9900 .
C44 H44B 0.9900 .
C45 C52 1.48(4) .
C45 H45A 0.9900 .
C45 H45B 0.9900 .
C46 C55 1.54(4) .
C46 H46A 0.9900 .
C46 H46B 0.9900 .
C47 H47A 0.9900 .
C47 H47B 0.9900 .
C48 C51 1.51(4) .
C48 H48A 0.9900 .
C48 H48B 0.9900 .
C49 C54 1.58(4) .
C49 H49A 0.9900 .
C49 H49B 0.9900 .
C50 H50A 0.9900 .
C50 H50B 0.9900 .
C51 H51A 0.9900 .
C51 H51B 0.9900 .
C52 H52A 0.9900 .
C52 H52B 0.9900 .
C53 H53A 0.9900 .
C53 H53B 0.9900 .
C54 H54A 0.9900 .
C54 H54B 0.9900 .
C55 H55A 0.9900 .
C55 H55B 0.9900 .
C56 C69 1.43(4) .
C56 H56A 0.9900 .
C56 H56B 0.9900 .
C57 C59 1.50(4) .
C57 H57A 0.9900 .
C57 H57B 0.9900 .
C58 C67 1.54(4) .
C58 H58A 0.9900 .
C58 H58B 0.9900 .
C59 H59A 0.9900 .
C59 H59B 0.9900 .
C60 H60A 0.9900 .
C60 H60B 0.9900 .
C61 C66 1.58(3) .
C61 H61A 0.9900 .
C61 H61B 0.9900 .
C611 C66 1.58(4) .
C611 H61C 0.9900 .
C611 H61D 0.9900 .
C62 C72 1.58(4) .
C62 H62A 0.9900 .
C62 H62B 0.9900 .
C63 C65 1.53(4) .
C63 H63A 0.9900 .
C63 H63B 0.9900 .
C64 C71 1.56(4) .
C64 H64A 0.9900 .
C64 H64B 0.9900 .
C65 H65A 0.9900 .
C65 H65B 0.9900 .
C67 H67A 0.9900 .
C67 H67B 0.9900 .
C68 C70 1.46(4) .
C68 H68A 0.9900 .
C68 H68B 0.9900 .
C69 H69A 0.9900 .
C69 H69B 0.9900 .
C70 H70A 0.9900 .
C70 H70B 0.9900 .
C71 H71A 0.9900 .
C71 H71B 0.9900 .
C72 H72A 0.9900 .
C72 H72B 0.9900 .
NE8 CE7 1.50(3) .
CE7 CE7 1.50(5) 3_656
CE7 HE7A 0.9900 .
CE7 HE7B 0.9900 .
N1E C1E 1.41(5) .
N2E C2E 1.41(5) .
C1E C2E 1.55(5) .
C1E H1EA 0.9900 .
C1E H1EB 0.9900 .
C2E H2EA 0.9900 .
C2E H2EB 0.9900 .
